data_7060129
loop_
_publ_author_name
'Chen, Zhuang-Zhuang'
'Zhang, Wen-Ze'
'Zhang, Ting'
'Zhang, Yang'
'Dong, Wen-Kui'

_publ_section_title
;
 An insight into the molecular structures, theoretical calculation and
 catalytic activities of novel heterotrinuclear [CuII2CeIII] and
 heterohexanuclear [CuII4YIII2] bis(salamo)-based complexes
;
_journal_issue 45
_journal_name_full 'New Journal of Chemistry'
_journal_page_first 19836
_journal_page_last 19849
_journal_paper_doi 10.1039/D0NJ04126B
_journal_volume 44
_journal_year 2020
_chemical_formula_moiety 'C40 H45 Cu2 N8 O16 Y, C39 H46 Cu2 N9 O18 Y, 4(C H4 O)'
_chemical_formula_sum 'C83 H107 Cu4 N17 O38 Y2'
_chemical_formula_weight 2382.83
_space_group_crystal_system triclinic
_space_group_IT_number 2
_space_group_name_Hall '-P 1'
_space_group_name_H-M_alt 'P -1'
_atom_sites_solution_hydrogens mixed
_atom_sites_solution_primary dual
_audit_creation_date 2020-08-02
_audit_creation_method
;
Olex2 1.3
(compiled 2020.06.28 svn.raecde09e for OlexSys, GUI svn.r6132)
;
_audit_update_record
;
2020-08-12 deposited with the CCDC.	2020-10-22 downloaded from the CCDC.
;
_cell_angle_alpha 106.755(2)
_cell_angle_beta 101.128(2)
_cell_angle_gamma 93.311(2)
_cell_formula_units_Z 2
_cell_length_a 12.8639(7)
_cell_length_b 17.7598(9)
_cell_length_c 23.1688(13)
_cell_measurement_reflns_used 9967
_cell_measurement_temperature 173.15
_cell_measurement_theta_max 27.19
_cell_measurement_theta_min 2.31
_cell_volume 4936.8(5)
_computing_molecular_graphics 'Olex2 1.3 (Dolomanov et al., 2009)'
_computing_publication_material 'Olex2 1.3 (Dolomanov et al., 2009)'
_computing_structure_refinement 'SHELXL 2018/3 (Sheldrick, 2015)'
_computing_structure_solution 'SHELXT 2014/5 (Sheldrick, 2014)'
_diffrn_ambient_temperature 173.15
_diffrn_measured_fraction_theta_full 0.994
_diffrn_measured_fraction_theta_max 0.994
_diffrn_measurement_device_type CCD
_diffrn_radiation_type MoK\a
_diffrn_radiation_wavelength 0.71073
_diffrn_reflns_av_R_equivalents 0.0387
_diffrn_reflns_av_unetI/netI 0.0652
_diffrn_reflns_Laue_measured_fraction_full 0.994
_diffrn_reflns_Laue_measured_fraction_max 0.994
_diffrn_reflns_limit_h_max 15
_diffrn_reflns_limit_h_min -11
_diffrn_reflns_limit_k_max 21
_diffrn_reflns_limit_k_min -21
_diffrn_reflns_limit_l_max 27
_diffrn_reflns_limit_l_min -27
_diffrn_reflns_number 35519
_diffrn_reflns_point_group_measured_fraction_full 0.994
_diffrn_reflns_point_group_measured_fraction_max 0.994
_diffrn_reflns_theta_full 25.010
_diffrn_reflns_theta_max 25.010
_diffrn_reflns_theta_min 2.049
_exptl_absorpt_coefficient_mu 2.103
_exptl_absorpt_correction_T_max 1.0000
_exptl_absorpt_correction_T_min 0.7924
_exptl_absorpt_correction_type multi-scan
_exptl_absorpt_process_details SADABS
_exptl_crystal_colour colourless
_exptl_crystal_colour_primary colourless
_exptl_crystal_density_diffrn 1.603
_exptl_crystal_description block
_exptl_crystal_F_000 2444
_exptl_crystal_size_max 0.22
_exptl_crystal_size_mid 0.17
_exptl_crystal_size_min 0.16
_refine_diff_density_max 1.037
_refine_diff_density_min -0.650
_refine_diff_density_rms 0.092
_refine_ls_extinction_method none
_refine_ls_goodness_of_fit_ref 1.021
_refine_ls_hydrogen_treatment mixed
_refine_ls_matrix_type full
_refine_ls_number_parameters 1374
_refine_ls_number_reflns 17298
_refine_ls_number_restraints 166
_refine_ls_restrained_S_all 1.034
_refine_ls_R_factor_all 0.0784
_refine_ls_R_factor_gt 0.0482
_refine_ls_shift/su_max 0.006
_refine_ls_shift/su_mean 0.000
_refine_ls_structure_factor_coef Fsqd
_refine_ls_weighting_details 'w=1/[\s^2^(Fo^2^)+(0.0614P)^2^+10.1097P] where P=(Fo^2^+2Fc^2^)/3'
_refine_ls_weighting_scheme calc
_refine_ls_wR_factor_gt 0.1225
_refine_ls_wR_factor_ref 0.1371
_reflns_Friedel_coverage 0.000
_reflns_number_gt 12430
_reflns_number_total 17298
_reflns_threshold_expression 'I > 2\s(I)'
_cod_data_source_file d0nj04126b2.cif
_cod_data_source_block cu-y
_cod_database_code 7060129
_shelx_shelxl_version_number 2018/3
_shelx_space_group_comment
;
The symmetry employed for this shelxl refinement is uniquely defined
by the following loop, which should always be used as a source of
symmetry information in preference to the above space-group names.
They are only intended as comments.
;
_shelx_estimated_absorpt_t_max 0.730
_shelx_estimated_absorpt_t_min 0.655
_olex2_refinement_description
;
1. Fixed Uiso
 At 1.2 times of:
  All C(H) groups, All C(H,H) groups, All C(H,H,H,H) groups
 At 1.5 times of:
  All C(H,H,H) groups, All O(H) groups
2. Restrained distances
 C83-O38
 1.4 with sigma of 0.02
 O34-H34
 0.87 with sigma of 0.01
 O37-C81
 1.4 with sigma of 0.01
 O38-C83
 1.4 with sigma of 0.01
 C84-O39
 1.4 with sigma of 0.02
 C79-H34
 1.861966 with sigma of 0.02
 Cu4-H34
 2.889268 with sigma of 0.02
3. Uiso/Uaniso restraints and constraints
Uanis(C79) \\sim Ueq, Uanis(C79A) \\sim Ueq: with sigma of 0.005 and sigma for
terminal atoms of 0.01
Uanis(C83) \\sim Ueq, Uanis(O38) \\sim Ueq: with sigma of 0.01 and sigma for
terminal atoms of 0.02
Uanis(N9) \\sim Ueq, Uanis(C41) \\sim Ueq, Uanis(C42) \\sim Ueq, Uanis(C43)
\\sim Ueq, Uanis(C44) \\sim Ueq, Uanis(C44A) \\sim Ueq, Uanis(C41A) \\sim Ueq:
with sigma of 0.01 and sigma for terminal atoms of 0.02
Uanis(O39) \\sim Ueq, Uanis(C84) \\sim Ueq: with sigma of 0.01 and sigma for
terminal atoms of 0.02
Uanis(O30) \\sim Ueq: with sigma of 0.005 and sigma for terminal atoms of 0.01
4. Rigid body (RIGU) restrains
 O34, C79
 with sigma for 1-2 distances of 0.004 and sigma for 1-3 distances of 0.004
 C79A, O34
 with sigma for 1-2 distances of 0.004 and sigma for 1-3 distances of 0.004
 C83, O38
 with sigma for 1-2 distances of 0.004 and sigma for 1-3 distances of 0.004
 N9, C41, C42, C43, C44, C44A, C41A
 with sigma for 1-2 distances of 0.004 and sigma for 1-3 distances of 0.004
 O39, C84
 with sigma for 1-2 distances of 0.001 and sigma for 1-3 distances of 0.001
 O30, N17, O28
 with sigma for 1-2 distances of 0.001 and sigma for 1-3 distances of 0.001
 C78, N14, C76, C75, C77
 with sigma for 1-2 distances of 0.001 and sigma for 1-3 distances of 0.001
5. Others
 Sof(H43C)=Sof(H43D)=Sof(C44A)=Sof(H44D)=Sof(H44E)=Sof(H44F)=1-FVAR(1)
 Sof(H43A)=Sof(H43B)=Sof(C44)=Sof(H44A)=Sof(H44B)=Sof(H44C)=FVAR(1)
 Sof(H42C)=Sof(H42D)=Sof(C41A)=Sof(H41D)=Sof(H41E)=Sof(H41F)=1-FVAR(2)
 Sof(C41)=Sof(H41A)=Sof(H41B)=Sof(H41C)=Sof(H42A)=Sof(H42B)=FVAR(2)
 Fixed Sof: C40(0.5) H40A(0.5) H40B(0.5) H40C(0.5) C40A(0.5) H40D(0.5)
 H40E(0.5) H40F(0.5) C79(0.5) H79A(0.5) H79B(0.5) H79C(0.5) O38(0.5) H38(0.5)
 C83(0.5) H83A(0.5) H83B(0.5) H83C(0.5) O39(0.5) H39(0.5) C84(0.5) H84A(0.5)
 H84B(0.5) H84C(0.5) C79A(0.5) H79D(0.5) H79E(0.5) H79F(0.5)
6.a Riding coordinates:
 O37(H37), O35(H35), C81(H81A,H81B,H81C), C82(H82A,H82B,H82C), O38(H38),
 C83(H83A,H83B,H83C)
6.b Secondary CH2 refined with riding coordinates:
 C2(H2A,H2B), C4(H4A,H4B), C12(H12A,H12B), C13(H13A,H13B), C26(H26A,H26B),
 C27(H27A,H27B), C35(H35A,H35B), C37(H37A,H37B), C42(H42A,H42B), C42(H42C,H42D),
  C43(H43A,H43B), C43(H43C,H43D), C52(H52A,H52B), C53(H53A,H53B), C66(H66A,
 H66B), C67(H67A,H67B), C76(H76A,H76B), C78(H78A,H78B)
6.c Aromatic/amide H refined with riding coordinates:
 C6(H6), C7(H7), C10(H10), C11(H11), C14(H14), C17(H17), C18(H18), C19(H19),
 C20(H20), C25(H25), C28(H28), C31(H31), C33(H33), C34(H34A), C46(H46),
 C47(H47), C50(H50), C51(H51), C54(H54), C57(H57), C58(H58), C59(H59), C60(H60),
  C65(H65), C68(H68), C70(H70), C71(H71), C73(H73)
6.d Idealised Me refined as rotating group:
 C1(H1A,H1B,H1C), C3(H3A,H3B,H3C), C36(H36A,H36B,H36C), C38(H38A,H38B,H38C),
 C40(H40A,H40B,H40C), C40A(H40D,H40E,H40F), C41(H41A,H41B,H41C), C44(H44A,H44B,
 H44C), C75(H75A,H75B,H75C), C77(H77A,H77B,H77C), C79(H79A,H79B,H79C),
 C44A(H44D,H44E,H44F), C41A(H41D,H41E,H41F), C80(H80A,H80B,H80C), C84(H84A,H84B,
 H84C), C79A(H79D,H79E,H79F)
6.e Idealised tetrahedral OH refined as rotating group:
 O36(H36), O39(H39)
;
_olex2_submission_special_instructions 'No special instructions were received'

loop_
_space_group_symop_operation_xyz
'x, y, z'
'-x, -y, -z'

loop_
_atom_site_label
_atom_site_type_symbol
_atom_site_fract_x
_atom_site_fract_y
_atom_site_fract_z
_atom_site_U_iso_or_equiv
_atom_site_adp_type
_atom_site_occupancy
_atom_site_site_symmetry_order
_atom_site_calc_flag
_atom_site_refinement_flags_posn
_atom_site_refinement_flags_adp
_atom_site_refinement_flags_occupancy
_atom_site_disorder_assembly
_atom_site_disorder_group
Y1 Y 0.68596(4) 0.74962(3) 0.45637(2) 0.02317(12) Uani 1 1 d . . . . .
Cu1 Cu 0.73894(5) 0.66950(3) 0.57394(3) 0.02727(15) Uani 1 1 d . . . . .
Cu2 Cu 0.53145(5) 0.66993(3) 0.31052(3) 0.03020(16) Uani 1 1 d . . . . .
O1 O 0.7072(3) 0.77091(18) 0.56624(14) 0.0259(7) Uani 1 1 d . . . . .
O2 O 0.9149(3) 0.6746(2) 0.68116(18) 0.0495(11) Uani 1 1 d . . . . .
O3 O 0.7581(3) 0.5411(2) 0.62810(17) 0.0436(10) Uani 1 1 d . . . . .
O4 O 0.6726(3) 0.63563(18) 0.48782(15) 0.0287(8) Uani 1 1 d . . . . .
O5 O 0.6012(3) 0.63278(17) 0.37759(14) 0.0251(7) Uani 1 1 d . . . . .
O6 O 0.4359(3) 0.5365(2) 0.20019(15) 0.0343(9) Uani 1 1 d . . . . .
O7 O 0.3786(3) 0.6867(2) 0.19813(17) 0.0430(10) Uani 1 1 d . . . . .
O8 O 0.6350(3) 0.76300(18) 0.35501(14) 0.0248(7) Uani 1 1 d . . . . .
O9 O 0.6519(3) 0.88509(18) 0.47339(14) 0.0263(8) Uani 1 1 d . . . . .
O10 O 0.8160(3) 0.86824(19) 0.50303(15) 0.0303(8) Uani 1 1 d . . . . .
O11 O 0.7699(3) 0.9876(2) 0.52243(18) 0.0430(10) Uani 1 1 d . . . . .
O12 O 0.8319(3) 0.7055(2) 0.40915(16) 0.0344(9) Uani 1 1 d . . . . .
O13 O 0.8739(3) 0.7206(2) 0.50643(17) 0.0402(9) Uani 1 1 d . . . . .
O14 O 0.9903(3) 0.6837(3) 0.4502(2) 0.0504(11) Uani 1 1 d . . . . .
O15 O 0.4035(3) 0.7049(3) 0.36758(17) 0.0477(10) Uani 1 1 d . . . . .
O16 O 0.5095(3) 0.7511(2) 0.46057(16) 0.0312(8) Uani 1 1 d . . . . .
N1 N 0.6101(4) 1.0287(2) 0.6432(2) 0.0362(11) Uani 1 1 d . . . . .
N2 N 0.8433(3) 0.7166(3) 0.6513(2) 0.0346(11) Uani 1 1 d . . . . .
N3 N 0.7219(3) 0.5594(2) 0.57250(19) 0.0313(10) Uani 1 1 d . . . . .
N4 N 0.4722(3) 0.5589(2) 0.26580(18) 0.0290(10) Uani 1 1 d . . . . .
N5 N 0.4738(3) 0.7156(2) 0.24501(18) 0.0289(10) Uani 1 1 d . . . . .
N6 N 0.9153(4) 0.9559(3) 0.3633(2) 0.0428(12) Uani 1 1 d . . . . .
N7 N 0.7471(3) 0.9164(2) 0.50026(18) 0.0276(10) Uani 1 1 d . . . . .
N8 N 0.9024(4) 0.7026(2) 0.4560(2) 0.0343(11) Uani 1 1 d . . . . .
C1 C 0.7234(6) 1.1568(4) 0.6824(4) 0.084(3) Uani 1 1 d . . . . .
H1A H 0.713597 1.161442 0.640609 0.126 Uiso 1 1 calc R U . . .
H1B H 0.787820 1.131627 0.691406 0.126 Uiso 1 1 calc R U . . .
H1C H 0.730926 1.209722 0.712354 0.126 Uiso 1 1 calc R U . . .
C2 C 0.6293(5) 1.1080(3) 0.6868(3) 0.0508(17) Uani 1 1 d . . . . .
H2A H 0.639872 1.103886 0.729196 0.061 Uiso 1 1 calc R U . . .
H2B H 0.565261 1.135197 0.679587 0.061 Uiso 1 1 calc R U . . .
C3 C 0.4249(5) 0.9756(4) 0.5871(3) 0.0545(17) Uani 1 1 d . . . . .
H3A H 0.374081 0.968570 0.548031 0.082 Uiso 1 1 calc R U . . .
H3B H 0.397012 1.007938 0.621374 0.082 Uiso 1 1 calc R U . . .
H3C H 0.435265 0.923670 0.592714 0.082 Uiso 1 1 calc R U . . .
C4 C 0.5300(5) 1.0163(3) 0.5859(3) 0.0437(15) Uani 1 1 d . . . . .
H4A H 0.557052 0.983862 0.550713 0.052 Uiso 1 1 calc R U . . .
H4B H 0.518781 1.068132 0.579350 0.052 Uiso 1 1 calc R U . . .
C5 C 0.6702(4) 0.9714(3) 0.6523(2) 0.0314(12) Uani 1 1 d . . . . .
C6 C 0.7483(5) 0.9830(3) 0.7072(2) 0.0375(13) Uani 1 1 d . . . . .
H6 H 0.761659 1.032928 0.738317 0.045 Uiso 1 1 calc R U . . .
C7 C 0.8041(5) 0.9231(3) 0.7155(2) 0.0392(14) Uani 1 1 d . . . . .
H7 H 0.853796 0.931906 0.753624 0.047 Uiso 1 1 calc R U . . .
C8 C 0.7922(4) 0.8482(3) 0.6704(2) 0.0316(12) Uani 1 1 d . . . . .
C9 C 0.7192(4) 0.8377(3) 0.6142(2) 0.0257(11) Uani 1 1 d . . . . .
C10 C 0.6557(4) 0.8964(3) 0.6070(2) 0.0273(11) Uani 1 1 d . . . . .
H10 H 0.600952 0.885857 0.570720 0.033 Uiso 1 1 calc R U . . .
C11 C 0.8520(4) 0.7894(3) 0.6849(2) 0.0356(13) Uani 1 1 d . . . . .
H11 H 0.903402 0.804854 0.722891 0.043 Uiso 1 1 calc R U . . .
C12 C 0.9370(5) 0.6057(4) 0.6379(3) 0.0509(17) Uani 1 1 d . . . . .
H12A H 1.013371 0.599006 0.649109 0.061 Uiso 1 1 calc R U . . .
H12B H 0.922586 0.612233 0.596175 0.061 Uiso 1 1 calc R U . . .
C13 C 0.8693(5) 0.5333(4) 0.6371(3) 0.0567(19) Uani 1 1 d . . . . .
H13A H 0.880784 0.487528 0.603543 0.068 Uiso 1 1 calc R U . . .
H13B H 0.893055 0.522033 0.676646 0.068 Uiso 1 1 calc R U . . .
C14 C 0.6651(4) 0.4997(3) 0.5298(2) 0.0303(12) Uani 1 1 d . . . . .
H14 H 0.656993 0.451572 0.539531 0.036 Uiso 1 1 calc R U . . .
C15 C 0.6128(4) 0.4988(3) 0.4689(2) 0.0261(11) Uani 1 1 d . . . . .
C16 C 0.5540(4) 0.4265(3) 0.4241(2) 0.0279(11) Uani 1 1 d . . . . .
C17 C 0.5462(4) 0.3549(3) 0.4389(3) 0.0347(13) Uani 1 1 d . . . . .
H17 H 0.578873 0.353759 0.479025 0.042 Uiso 1 1 calc R U . . .
C18 C 0.4915(4) 0.2866(3) 0.3955(3) 0.0398(14) Uani 1 1 d . . . . .
H18 H 0.489526 0.238256 0.405360 0.048 Uiso 1 1 calc R U . . .
C19 C 0.4401(5) 0.2877(3) 0.3383(3) 0.0402(14) Uani 1 1 d . . . . .
H19 H 0.400057 0.240802 0.309463 0.048 Uiso 1 1 calc R U . . .
C20 C 0.4461(4) 0.3564(3) 0.3222(3) 0.0364(13) Uani 1 1 d . . . . .
H20 H 0.410419 0.356289 0.282228 0.044 Uiso 1 1 calc R U . . .
C21 C 0.5049(4) 0.4271(3) 0.3645(2) 0.0265(11) Uani 1 1 d . . . . .
C22 C 0.5171(4) 0.4986(3) 0.3473(2) 0.0236(10) Uani 1 1 d . . . . .
C23 C 0.5766(4) 0.5666(3) 0.3893(2) 0.0236(10) Uani 1 1 d . . . . .
C24 C 0.6215(4) 0.5667(3) 0.4513(2) 0.0236(10) Uani 1 1 d . . . . .
C25 C 0.4749(4) 0.4970(3) 0.2844(2) 0.0260(11) Uani 1 1 d . . . . .
H25 H 0.447310 0.447021 0.254807 0.031 Uiso 1 1 calc R U . . .
C26 C 0.3261(4) 0.5499(3) 0.1855(2) 0.0404(14) Uani 1 1 d . . . . .
H26A H 0.282060 0.514960 0.200272 0.048 Uiso 1 1 calc R U . . .
H26B H 0.301600 0.535387 0.140035 0.048 Uiso 1 1 calc R U . . .
C27 C 0.3089(4) 0.6339(3) 0.2136(3) 0.0428(14) Uani 1 1 d . . . . .
H27A H 0.233927 0.641146 0.198494 0.051 Uiso 1 1 calc R U . . .
H27B H 0.322253 0.646277 0.259083 0.051 Uiso 1 1 calc R U . . .
C28 C 0.5243(4) 0.7721(3) 0.2337(2) 0.0287(11) Uani 1 1 d . . . . .
H28 H 0.493886 0.784688 0.197358 0.034 Uiso 1 1 calc R U . . .
C29 C 0.6218(4) 0.8179(3) 0.2705(2) 0.0273(11) Uani 1 1 d . . . . .
C30 C 0.6756(4) 0.8123(3) 0.3282(2) 0.0244(11) Uani 1 1 d . . . . .
C31 C 0.7734(4) 0.8580(3) 0.3574(2) 0.0261(11) Uani 1 1 d . . . . .
H31 H 0.811164 0.851667 0.394848 0.031 Uiso 1 1 calc R U . . .
C32 C 0.8181(4) 0.9128(3) 0.3336(2) 0.0356(13) Uani 1 1 d . . . . .
C33 C 0.7598(5) 0.9216(3) 0.2775(3) 0.0428(14) Uani 1 1 d . . . . .
H33 H 0.786207 0.960348 0.261313 0.051 Uiso 1 1 calc R U . . .
C34 C 0.6674(5) 0.8750(3) 0.2474(3) 0.0401(14) Uani 1 1 d . . . . .
H34A H 0.631252 0.880617 0.209317 0.048 Uiso 1 1 calc R U . . .
C35 C 0.9716(5) 0.9480(4) 0.4218(3) 0.0462(15) Uani 1 1 d . . . . .
H35A H 0.919190 0.944134 0.447331 0.055 Uiso 1 1 calc R U . . .
H35B H 1.022213 0.996369 0.444210 0.055 Uiso 1 1 calc R U . . .
C36 C 1.0321(5) 0.8770(4) 0.4147(3) 0.064(2) Uani 1 1 d . . . . .
H36A H 1.085348 0.880881 0.390289 0.095 Uiso 1 1 calc R U . . .
H36B H 0.982309 0.828645 0.393579 0.095 Uiso 1 1 calc R U . . .
H36C H 1.067979 0.875306 0.455564 0.095 Uiso 1 1 calc R U . . .
C37 C 0.9615(6) 1.0194(4) 0.3443(4) 0.070(2) Uani 1 1 d . . . . .
H37A H 0.943343 1.004518 0.298653 0.084 Uiso 1 1 calc R U . . .
H37B H 1.040180 1.024599 0.357588 0.084 Uiso 1 1 calc R U . . .
C38 C 0.9243(8) 1.0983(5) 0.3702(5) 0.106(4) Uani 1 1 d . . . . .
H38A H 0.847967 1.095835 0.352725 0.158 Uiso 1 1 calc R U . . .
H38B H 0.964311 1.139113 0.359571 0.158 Uiso 1 1 calc R U . . .
H38C H 0.936190 1.111483 0.415259 0.158 Uiso 1 1 calc R U . . .
C39 C 0.4193(4) 0.7280(3) 0.4242(2) 0.0356(13) Uani 1 1 d . . . . .
C40 C 0.3258(9) 0.7583(8) 0.4525(5) 0.034(3) Uani 0.5 1 d . . P A 1
H40A H 0.284144 0.714137 0.458307 0.051 Uiso 0.5 1 calc R U P A 1
H40B H 0.280224 0.781471 0.424825 0.051 Uiso 0.5 1 calc R U P A 1
H40C H 0.353328 0.798654 0.492555 0.051 Uiso 0.5 1 calc R U P A 1
C40A C 0.3454(9) 0.6972(9) 0.4412(6) 0.050(3) Uani 0.5 1 d . . P A 2
H40D H 0.306415 0.738694 0.462133 0.074 Uiso 0.5 1 calc R U P A 2
H40E H 0.375465 0.668667 0.469785 0.074 Uiso 0.5 1 calc R U P A 2
H40F H 0.296518 0.660072 0.405140 0.074 Uiso 0.5 1 calc R U P A 2
Y2 Y 0.55123(4) 0.29011(3) 0.09853(2) 0.02835(13) Uani 1 1 d . . . . .
Cu3 Cu 0.62012(5) 0.49166(3) 0.15479(3) 0.02564(15) Uani 1 1 d . . . . .
Cu4 Cu 0.61237(5) 0.14944(3) 0.16550(3) 0.03004(16) Uani 1 1 d D . . . .
O17 O 0.5166(3) 0.41648(18) 0.08760(15) 0.0282(8) Uani 1 1 d . . . . .
O18 O 0.6756(3) 0.64394(19) 0.12801(17) 0.0370(9) Uani 1 1 d . . . . .
O19 O 0.7057(3) 0.63969(17) 0.25119(15) 0.0277(8) Uani 1 1 d . . . . .
O20 O 0.6284(3) 0.40183(18) 0.18447(14) 0.0296(8) Uani 1 1 d . . . . .
O21 O 0.6166(3) 0.26247(18) 0.18950(15) 0.0325(8) Uani 1 1 d . . . . .
O22 O 0.6272(3) 0.0909(2) 0.27315(17) 0.0427(10) Uani 1 1 d . . . . .
O23 O 0.5102(3) -0.0103(2) 0.15679(18) 0.0456(10) Uani 1 1 d . . . . .
O24 O 0.6074(3) 0.16205(18) 0.08411(15) 0.0319(8) Uani 1 1 d . . . . .
O25 O 0.4255(4) 0.2137(2) 0.00425(17) 0.0478(11) Uani 1 1 d . . . . .
O26 O 0.5604(4) 0.2805(2) -0.00739(17) 0.0425(10) Uani 1 1 d . . . . .
O27 O 0.4454(4) 0.2056(2) -0.08867(17) 0.0672(15) Uani 1 1 d . . . . .
O28 O 0.7335(3) 0.3117(2) 0.0961(2) 0.0555(12) Uani 1 1 d . . . . .
O29 O 0.7803(5) 0.4379(3) 0.1162(3) 0.096(2) Uani 1 1 d . . . . .
O30 O 0.8944(5) 0.3573(4) 0.1128(5) 0.147(3) Uani 1 1 d . U . . .
O31 O 0.4153(3) 0.1991(2) 0.11909(17) 0.0401(9) Uani 1 1 d . . . . .
O32 O 0.4074(3) 0.3245(2) 0.15341(18) 0.0440(10) Uani 1 1 d . . . . .
O33 O 0.3086(4) 0.2421(3) 0.1806(2) 0.0705(15) Uani 1 1 d . . . . .
O34 O 0.7922(4) 0.1410(3) 0.1788(2) 0.0608(12) Uani 1 1 d D . . . .
H34 H 0.841(2) 0.166(2) 0.168(3) 0.091 Uiso 1 1 d D U . . .
N9 N 0.1537(4) 0.3515(3) -0.0216(3) 0.0641(16) Uani 1 1 d . U . . .
N10 N 0.6040(3) 0.5747(2) 0.11528(19) 0.0275(10) Uani 1 1 d . . . . .
N11 N 0.7033(3) 0.5562(2) 0.23649(18) 0.0258(9) Uani 1 1 d . . . . .
N12 N 0.6318(4) 0.1605(2) 0.25446(19) 0.0324(10) Uani 1 1 d . . . . .
N13 N 0.5634(4) 0.0368(2) 0.1285(2) 0.0321(10) Uani 1 1 d . . . . .
N14 N 0.7890(6) 0.1028(4) -0.0817(3) 0.0798(18) Uani 1 1 d . . . . .
N15 N 0.4760(5) 0.2323(3) -0.0328(2) 0.0471(14) Uani 1 1 d . . . . .
N16 N 0.3744(4) 0.2544(3) 0.1520(2) 0.0421(12) Uani 1 1 d . . . . .
N17 N 0.7991(5) 0.3694(3) 0.1078(3) 0.0701(17) Uani 1 1 d . . . . .
C41 C 0.1888(15) 0.2087(12) -0.0696(9) 0.059(5) Uani 0.344(13) 1 d . U P B 1
H41A H 0.144988 0.203002 -0.110591 0.089 Uiso 0.344(13) 1 calc R U P B 1
H41B H 0.179407 0.158980 -0.059805 0.089 Uiso 0.344(13) 1 calc R U P B 1
H41C H 0.264038 0.221437 -0.069399 0.089 Uiso 0.344(13) 1 calc R U P B 1
C42 C 0.1573(7) 0.2696(5) -0.0255(5) 0.085(2) Uani 1 1 d . U . . .
H42A H 0.202449 0.270313 0.014479 0.102 Uiso 0.344(13) 1 calc R U P B 1
H42B H 0.084034 0.249973 -0.024915 0.102 Uiso 0.344(13) 1 calc R U P B 1
H42C H 0.102204 0.237517 -0.061736 0.102 Uiso 0.656(13) 1 calc R U P B 2
H42D H 0.227568 0.255152 -0.033417 0.102 Uiso 0.656(13) 1 calc R U P B 2
C43 C 0.0493(6) 0.3741(6) -0.0383(5) 0.087(2) Uani 1 1 d . U . . .
H43A H 0.002202 0.329355 -0.036083 0.104 Uiso 0.338(12) 1 calc R U P C 1
H43B H 0.046625 0.418440 -0.001311 0.104 Uiso 0.338(12) 1 calc R U P C 1
H43C H 0.055858 0.417603 -0.056599 0.104 Uiso 0.662(12) 1 calc R U P C 2
H43D H 0.004371 0.328485 -0.070600 0.104 Uiso 0.662(12) 1 calc R U P C 2
C44 C -0.0136(15) 0.3968(13) -0.0868(9) 0.059(6) Uani 0.338(12) 1 d . U P C 1
H44A H 0.023910 0.443567 -0.091556 0.089 Uiso 0.338(12) 1 calc R U P C 1
H44B H -0.082439 0.409386 -0.076806 0.089 Uiso 0.338(12) 1 calc R U P C 1
H44C H -0.025460 0.353162 -0.125495 0.089 Uiso 0.338(12) 1 calc R U P C 1
C45 C 0.2426(5) 0.4062(4) 0.0035(3) 0.0445(15) Uani 1 1 d . . . . .
C46 C 0.2421(5) 0.4842(4) -0.0002(3) 0.0455(15) Uani 1 1 d . . . . .
H46 H 0.178837 0.499983 -0.019619 0.055 Uiso 1 1 calc R U . . .
C47 C 0.3326(5) 0.5370(3) 0.0242(2) 0.0387(13) Uani 1 1 d . . . . .
H47 H 0.331255 0.588701 0.020185 0.046 Uiso 1 1 calc R U . . .
C48 C 0.4273(4) 0.5177(3) 0.0549(2) 0.0294(12) Uani 1 1 d . . . . .
C49 C 0.4285(4) 0.4401(3) 0.0590(2) 0.0276(11) Uani 1 1 d . . . . .
C50 C 0.3386(4) 0.3861(3) 0.0327(2) 0.0368(13) Uani 1 1 d . . . . .
H50 H 0.341383 0.333449 0.034367 0.044 Uiso 1 1 calc R U . . .
C51 C 0.5167(4) 0.5786(3) 0.0788(2) 0.0307(12) Uani 1 1 d . . . . .
H51 H 0.511002 0.625228 0.066746 0.037 Uiso 1 1 calc R U . . .
C52 C 0.7784(4) 0.6374(3) 0.1605(3) 0.0358(13) Uani 1 1 d . . . . .
H52A H 0.833344 0.665209 0.146848 0.043 Uiso 1 1 calc R U . . .
H52B H 0.789887 0.580834 0.150698 0.043 Uiso 1 1 calc R U . . .
C53 C 0.7907(4) 0.6722(3) 0.2290(2) 0.0319(12) Uani 1 1 d . . . . .
H53A H 0.860122 0.661611 0.250362 0.038 Uiso 1 1 calc R U . . .
H53B H 0.790870 0.730296 0.239445 0.038 Uiso 1 1 calc R U . . .
C54 C 0.7385(4) 0.5364(3) 0.2853(2) 0.0231(10) Uani 1 1 d . . . . .
H54 H 0.770629 0.577600 0.322180 0.028 Uiso 1 1 calc R U . . .
C55 C 0.7327(4) 0.4565(3) 0.2880(2) 0.0239(10) Uani 1 1 d . . . . .
C56 C 0.7771(4) 0.4401(3) 0.3452(2) 0.0243(11) Uani 1 1 d . . . . .
C57 C 0.8357(4) 0.5002(3) 0.3975(2) 0.0307(12) Uani 1 1 d . . . . .
H57 H 0.847356 0.552317 0.394943 0.037 Uiso 1 1 calc R U . . .
C58 C 0.8764(4) 0.4860(3) 0.4519(2) 0.0338(12) Uani 1 1 d . . . . .
H58 H 0.914601 0.527976 0.486528 0.041 Uiso 1 1 calc R U . . .
C59 C 0.8617(4) 0.4096(3) 0.4563(2) 0.0334(12) Uani 1 1 d . . . . .
H59 H 0.889562 0.399360 0.494057 0.040 Uiso 1 1 calc R U . . .
C60 C 0.8067(4) 0.3493(3) 0.4060(2) 0.0321(12) Uani 1 1 d . . . . .
H60 H 0.798405 0.297258 0.409317 0.039 Uiso 1 1 calc R U . . .
C61 C 0.7619(4) 0.3622(3) 0.3492(2) 0.0254(11) Uani 1 1 d . . . . .
C62 C 0.7032(4) 0.2992(3) 0.2960(2) 0.0256(11) Uani 1 1 d . . . . .
C63 C 0.6675(4) 0.3158(3) 0.2417(2) 0.0251(11) Uani 1 1 d . . . . .
C64 C 0.6775(4) 0.3945(3) 0.2379(2) 0.0250(11) Uani 1 1 d . . . . .
C65 C 0.6785(4) 0.2207(3) 0.3003(2) 0.0301(12) Uani 1 1 d . . . . .
H65 H 0.698291 0.213119 0.339702 0.036 Uiso 1 1 calc R U . . .
C66 C 0.5179(5) 0.0584(3) 0.2640(3) 0.0465(15) Uani 1 1 d . . . . .
H66A H 0.481956 0.097373 0.290946 0.056 Uiso 1 1 calc R U . . .
H66B H 0.516995 0.010214 0.277344 0.056 Uiso 1 1 calc R U . . .
C67 C 0.4557(5) 0.0377(4) 0.1993(3) 0.0457(15) Uani 1 1 d . . . . .
H67A H 0.385479 0.008815 0.195827 0.055 Uiso 1 1 calc R U . . .
H67B H 0.443046 0.086884 0.188533 0.055 Uiso 1 1 calc R U . . .
C68 C 0.5843(5) -0.0046(3) 0.0781(2) 0.0374(13) Uani 1 1 d . . . . .
H68 H 0.564952 -0.060317 0.065902 0.045 Uiso 1 1 calc R U . . .
C69 C 0.6348(4) 0.0267(3) 0.0384(2) 0.0302(12) Uani 1 1 d . . . . .
C70 C 0.6736(5) -0.0263(3) -0.0080(3) 0.0395(14) Uani 1 1 d . . . . .
H70 H 0.665450 -0.081035 -0.011576 0.047 Uiso 1 1 calc R U . . .
C71 C 0.7217(5) -0.0029(3) -0.0476(3) 0.0404(14) Uani 1 1 d . . . . .
H71 H 0.746874 -0.041124 -0.078174 0.048 Uiso 1 1 calc R U . . .
C72 C 0.7353(5) 0.0777(3) -0.0443(3) 0.0433(15) Uani 1 1 d . . . . .
C73 C 0.6922(5) 0.1306(3) 0.0001(3) 0.0408(14) Uani 1 1 d . . . . .
H73 H 0.696683 0.184786 0.001685 0.049 Uiso 1 1 calc R U . . .
C74 C 0.6439(4) 0.1079(3) 0.0413(2) 0.0301(12) Uani 1 1 d . . . . .
C75 C 0.9580(8) 0.0418(7) -0.0830(5) 0.125(4) Uani 1 1 d . . . . .
H75A H 1.002138 0.018078 -0.111930 0.188 Uiso 1 1 calc R U . . .
H75B H 0.945745 0.006405 -0.058768 0.188 Uiso 1 1 calc R U . . .
H75C H 0.994769 0.092952 -0.055170 0.188 Uiso 1 1 calc R U . . .
C76 C 0.8496(6) 0.0542(5) -0.1195(3) 0.0737(19) Uani 1 1 d . . . . .
H76A H 0.862880 0.078654 -0.151194 0.088 Uiso 1 1 calc R U . . .
H76B H 0.807218 0.001876 -0.141271 0.088 Uiso 1 1 calc R U . . .
C77 C 0.7410(8) 0.2157(7) -0.1074(5) 0.123(4) Uani 1 1 d . . . . .
H77A H 0.742421 0.193559 -0.151137 0.184 Uiso 1 1 calc R U . . .
H77B H 0.751928 0.273680 -0.095545 0.184 Uiso 1 1 calc R U . . .
H77C H 0.671800 0.198521 -0.100654 0.184 Uiso 1 1 calc R U . . .
C78 C 0.8232(6) 0.1889(4) -0.0711(4) 0.0722(19) Uani 1 1 d . . . . .
H78A H 0.832742 0.219058 -0.026847 0.087 Uiso 1 1 calc R U . . .
H78B H 0.891450 0.195570 -0.083766 0.087 Uiso 1 1 calc R U . . .
C79 C 0.8380(17) 0.0627(10) 0.1787(9) 0.079(5) Uani 0.5 1 d D U P D 1
H79A H 0.916074 0.072599 0.190890 0.119 Uiso 0.5 1 calc R U P D 1
H79B H 0.816516 0.024674 0.137190 0.119 Uiso 0.5 1 calc R U P D 1
H79C H 0.810568 0.041141 0.208051 0.119 Uiso 0.5 1 calc R U P D 1
C44A C 0.0012(10) 0.3966(8) 0.0060(7) 0.093(5) Uani 0.662(12) 1 d . U P C 2
H44D H 0.003175 0.357504 0.028472 0.140 Uiso 0.662(12) 1 calc R U P C 2
H44E H -0.073179 0.401701 -0.010719 0.140 Uiso 0.662(12) 1 calc R U P C 2
H44F H 0.036691 0.447990 0.034193 0.140 Uiso 0.662(12) 1 calc R U P C 2
C41A C 0.1425(11) 0.2491(8) 0.0240(7) 0.100(5) Uani 0.656(13) 1 d . U P B 2
H41D H 0.200419 0.276318 0.059523 0.150 Uiso 0.656(13) 1 calc R U P B 2
H41E H 0.142068 0.191647 0.015195 0.150 Uiso 0.656(13) 1 calc R U P B 2
H41F H 0.074053 0.264184 0.033276 0.150 Uiso 0.656(13) 1 calc R U P B 2
O36 O 0.9567(7) 0.2201(6) -0.1895(4) 0.150(3) Uani 1 1 d . . . . .
H36 H 0.981899 0.265984 -0.186970 0.225 Uiso 1 1 calc R U . . .
O37 O 1.0573(5) 0.6446(6) 0.2405(4) 0.146(3) Uani 1 1 d D . . . .
H37 H 1.069233 0.599365 0.220995 0.219 Uiso 1 1 d R U . . .
O35 O 0.9300(7) 0.2155(6) 0.1393(6) 0.192(5) Uani 1 1 d . . . . .
H35 H 0.927489 0.257027 0.126139 0.288 Uiso 1 1 d R U . . .
C80 C 1.0114(8) 0.1656(6) -0.2227(5) 0.111(4) Uani 1 1 d . . . . .
H80A H 1.011593 0.174797 -0.262404 0.166 Uiso 1 1 calc R U . . .
H80B H 0.976663 0.112092 -0.229983 0.166 Uiso 1 1 calc R U . . .
H80C H 1.085047 0.170921 -0.199406 0.166 Uiso 1 1 calc R U . . .
C81 C 1.0904(11) 0.6587(8) 0.3083(5) 0.158(5) Uani 1 1 d D . . . .
H81A H 1.164093 0.647210 0.318615 0.236 Uiso 1 1 d R U . . .
H81B H 1.043073 0.623440 0.320335 0.236 Uiso 1 1 d R U . . .
H81C H 1.085393 0.713880 0.330665 0.236 Uiso 1 1 d R U . . .
C82 C 0.9937(18) 0.1779(13) 0.1075(12) 0.338(18) Uani 1 1 d . . . . .
H82A H 0.969857 0.174979 0.064003 0.508 Uiso 1 1 d R U . . .
H82B H 0.991057 0.124269 0.111203 0.508 Uiso 1 1 d R U . . .
H82C H 1.066997 0.204319 0.123113 0.508 Uiso 1 1 d R U . . .
O38 O 0.9347(11) 0.5372(9) 0.8002(6) 0.123(5) Uani 0.5 1 d D U P . .
H38 H 0.991867 0.560434 0.821999 0.184 Uiso 0.5 1 d R U P . .
C83 C 0.8668(15) 0.5996(11) 0.8006(9) 0.108(6) Uani 0.5 1 d D U P . .
H83A H 0.840657 0.600259 0.758186 0.163 Uiso 0.5 1 d R U P . .
H83B H 0.909367 0.650249 0.825126 0.163 Uiso 0.5 1 d R U P . .
H83C H 0.806127 0.591179 0.818816 0.163 Uiso 0.5 1 d R U P . .
O39 O 0.3105(16) 0.7955(11) 0.5562(9) 0.153(6) Uani 0.5 1 d D U P E 2
H39 H 0.324508 0.752099 0.534600 0.229 Uiso 0.5 1 calc R U P E 2
C84 C 0.232(2) 0.8272(19) 0.5182(15) 0.214(14) Uani 0.5 1 d D U P E 2
H84A H 0.258548 0.832348 0.482535 0.320 Uiso 0.5 1 calc R U P E 2
H84B H 0.218535 0.879321 0.542717 0.320 Uiso 0.5 1 calc R U P E 2
H84C H 0.164905 0.791188 0.503750 0.320 Uiso 0.5 1 calc R U P E 2
C79A C 0.8497(18) 0.1001(13) 0.2105(10) 0.100(6) Uani 0.5 1 d . U P D 2
H79D H 0.873732 0.132622 0.253805 0.150 Uiso 0.5 1 calc R U P D 2
H79E H 0.911821 0.085716 0.192908 0.150 Uiso 0.5 1 calc R U P D 2
H79F H 0.805756 0.051924 0.208176 0.150 Uiso 0.5 1 calc R U P D 2

loop_
_atom_site_aniso_label
_atom_site_aniso_U_11
_atom_site_aniso_U_22
_atom_site_aniso_U_33
_atom_site_aniso_U_23
_atom_site_aniso_U_13
_atom_site_aniso_U_12
Y1 0.0322(3) 0.0201(2) 0.0151(2) 0.00473(18) 0.0024(2) 0.00015(19)
Cu1 0.0365(4) 0.0271(3) 0.0190(3) 0.0086(2) 0.0046(3) 0.0068(3)
Cu2 0.0410(4) 0.0220(3) 0.0203(3) 0.0042(2) -0.0053(3) -0.0020(3)
O1 0.038(2) 0.0205(17) 0.0164(17) 0.0039(13) 0.0034(15) 0.0037(14)
O2 0.059(3) 0.048(2) 0.035(2) 0.0112(19) -0.009(2) 0.021(2)
O3 0.065(3) 0.045(2) 0.029(2) 0.0229(18) 0.0100(19) 0.014(2)
O4 0.042(2) 0.0231(18) 0.0198(18) 0.0061(14) 0.0037(15) 0.0040(15)
O5 0.0330(19) 0.0207(17) 0.0191(17) 0.0058(13) 0.0014(15) -0.0011(14)
O6 0.041(2) 0.036(2) 0.0158(18) -0.0029(15) 0.0015(16) -0.0018(16)
O7 0.042(2) 0.047(2) 0.031(2) 0.0134(18) -0.0123(18) -0.0059(18)
O8 0.0337(19) 0.0215(16) 0.0147(17) 0.0036(13) -0.0005(14) -0.0034(14)
O9 0.029(2) 0.0277(18) 0.0190(17) 0.0057(14) 0.0022(15) -0.0010(15)
O10 0.033(2) 0.0304(19) 0.0261(19) 0.0078(15) 0.0054(16) 0.0052(16)
O11 0.047(2) 0.024(2) 0.048(2) 0.0017(17) 0.0012(19) -0.0057(17)
O12 0.036(2) 0.032(2) 0.030(2) 0.0058(16) -0.0005(17) 0.0069(16)
O13 0.042(2) 0.047(2) 0.032(2) 0.0140(18) 0.0080(18) 0.0036(18)
O14 0.035(2) 0.066(3) 0.055(3) 0.020(2) 0.012(2) 0.021(2)
O15 0.043(2) 0.072(3) 0.028(2) 0.011(2) 0.0096(18) 0.017(2)
O16 0.029(2) 0.036(2) 0.0259(19) 0.0050(15) 0.0069(16) 0.0035(15)
N1 0.051(3) 0.029(2) 0.029(3) 0.0048(19) 0.014(2) 0.011(2)
N2 0.034(3) 0.046(3) 0.026(2) 0.019(2) -0.001(2) 0.010(2)
N3 0.045(3) 0.033(2) 0.023(2) 0.0148(19) 0.011(2) 0.013(2)
N4 0.036(3) 0.027(2) 0.018(2) 0.0011(17) 0.0033(18) -0.0035(18)
N5 0.032(2) 0.032(2) 0.014(2) 0.0013(17) -0.0055(18) 0.0021(19)
N6 0.043(3) 0.051(3) 0.033(3) 0.018(2) 0.003(2) -0.016(2)
N7 0.034(3) 0.027(2) 0.019(2) 0.0051(18) 0.0048(19) -0.004(2)
N8 0.038(3) 0.027(2) 0.038(3) 0.011(2) 0.006(2) 0.003(2)
C1 0.079(6) 0.035(4) 0.125(8) 0.014(4) 0.009(5) 0.003(4)
C2 0.058(4) 0.031(3) 0.052(4) -0.007(3) 0.014(3) 0.015(3)
C3 0.052(4) 0.061(4) 0.052(4) 0.024(3) 0.003(3) 0.015(3)
C4 0.066(4) 0.036(3) 0.035(3) 0.013(3) 0.016(3) 0.025(3)
C5 0.039(3) 0.034(3) 0.025(3) 0.009(2) 0.016(2) 0.005(2)
C6 0.053(4) 0.032(3) 0.022(3) -0.002(2) 0.010(3) 0.003(3)
C7 0.046(3) 0.042(3) 0.020(3) 0.001(2) -0.002(2) 0.000(3)
C8 0.040(3) 0.032(3) 0.021(3) 0.007(2) 0.005(2) 0.003(2)
C9 0.032(3) 0.027(3) 0.014(2) 0.002(2) 0.004(2) -0.003(2)
C10 0.037(3) 0.027(3) 0.019(3) 0.007(2) 0.009(2) 0.004(2)
C11 0.038(3) 0.043(3) 0.021(3) 0.005(2) 0.002(2) 0.006(2)
C12 0.045(4) 0.061(4) 0.043(4) 0.011(3) 0.005(3) 0.027(3)
C13 0.069(5) 0.054(4) 0.040(4) 0.010(3) -0.005(3) 0.033(4)
C14 0.040(3) 0.028(3) 0.032(3) 0.016(2) 0.016(2) 0.013(2)
C15 0.025(3) 0.027(3) 0.029(3) 0.009(2) 0.012(2) 0.006(2)
C16 0.029(3) 0.023(3) 0.035(3) 0.006(2) 0.018(2) 0.004(2)
C17 0.040(3) 0.032(3) 0.040(3) 0.016(2) 0.019(3) 0.005(2)
C18 0.046(4) 0.024(3) 0.053(4) 0.011(3) 0.023(3) 0.000(2)
C19 0.046(4) 0.025(3) 0.048(4) 0.004(2) 0.021(3) -0.010(2)
C20 0.040(3) 0.030(3) 0.037(3) 0.002(2) 0.019(3) -0.005(2)
C21 0.029(3) 0.021(2) 0.030(3) 0.002(2) 0.016(2) -0.001(2)
C22 0.025(3) 0.023(2) 0.023(3) 0.004(2) 0.011(2) 0.002(2)
C23 0.026(3) 0.024(2) 0.024(3) 0.008(2) 0.011(2) 0.002(2)
C24 0.025(3) 0.024(2) 0.022(3) 0.005(2) 0.011(2) 0.004(2)
C25 0.025(3) 0.021(2) 0.026(3) -0.003(2) 0.007(2) -0.005(2)
C26 0.038(3) 0.051(4) 0.020(3) 0.003(2) -0.003(2) -0.015(3)
C27 0.031(3) 0.059(4) 0.034(3) 0.012(3) 0.000(3) 0.006(3)
C28 0.038(3) 0.032(3) 0.017(3) 0.009(2) 0.005(2) 0.010(2)
C29 0.035(3) 0.028(3) 0.018(3) 0.007(2) 0.003(2) 0.006(2)
C30 0.038(3) 0.022(2) 0.014(2) 0.0038(19) 0.008(2) 0.007(2)
C31 0.035(3) 0.027(3) 0.014(2) 0.006(2) 0.002(2) 0.001(2)
C32 0.046(3) 0.034(3) 0.026(3) 0.007(2) 0.010(3) -0.001(2)
C33 0.056(4) 0.045(3) 0.034(3) 0.024(3) 0.009(3) -0.004(3)
C34 0.052(4) 0.047(3) 0.026(3) 0.020(3) 0.005(3) 0.006(3)
C35 0.049(4) 0.050(4) 0.032(3) 0.010(3) 0.001(3) -0.018(3)
C36 0.054(4) 0.072(5) 0.056(5) 0.023(4) -0.007(4) -0.013(4)
C37 0.073(5) 0.074(5) 0.061(5) 0.034(4) 0.003(4) -0.034(4)
C38 0.132(9) 0.056(5) 0.118(8) 0.037(5) -0.004(7) -0.025(5)
C39 0.034(3) 0.053(3) 0.019(3) 0.010(2) 0.006(2) 0.002(3)
C40 0.028(6) 0.066(8) 0.012(5) 0.014(5) 0.011(4) 0.005(6)
C40A 0.025(7) 0.090(11) 0.039(8) 0.033(8) 0.003(6) -0.008(7)
Y2 0.0492(3) 0.0168(2) 0.0158(2) 0.00251(18) 0.0050(2) -0.0025(2)
Cu3 0.0381(4) 0.0170(3) 0.0182(3) 0.0035(2) 0.0020(3) -0.0010(2)
Cu4 0.0528(4) 0.0181(3) 0.0199(3) 0.0062(2) 0.0107(3) -0.0014(3)
O17 0.040(2) 0.0191(17) 0.0195(18) 0.0024(14) -0.0015(15) 0.0001(14)
O18 0.047(2) 0.0233(18) 0.038(2) 0.0127(16) 0.0015(18) -0.0061(16)
O19 0.038(2) 0.0137(16) 0.0286(19) 0.0006(14) 0.0096(16) 0.0004(14)
O20 0.052(2) 0.0170(16) 0.0164(18) 0.0034(13) 0.0021(16) -0.0004(15)
O21 0.058(2) 0.0168(17) 0.0179(18) 0.0031(14) 0.0024(17) -0.0012(16)
O22 0.063(3) 0.033(2) 0.035(2) 0.0189(17) 0.008(2) -0.0026(19)
O23 0.078(3) 0.027(2) 0.036(2) 0.0124(17) 0.024(2) -0.0078(19)
O24 0.056(2) 0.0198(17) 0.0207(18) 0.0049(14) 0.0134(17) 0.0036(16)
O25 0.084(3) 0.027(2) 0.024(2) 0.0065(16) 0.001(2) -0.0148(19)
O26 0.080(3) 0.0231(19) 0.025(2) 0.0060(16) 0.015(2) 0.0031(19)
O27 0.129(4) 0.048(3) 0.012(2) 0.0002(18) -0.001(2) 0.006(3)
O28 0.062(3) 0.036(2) 0.056(3) -0.0098(19) 0.025(2) -0.0085(17)
O29 0.153(6) 0.048(3) 0.130(5) 0.044(3) 0.097(5) 0.037(3)
O30 0.063(3) 0.111(5) 0.262(8) 0.046(5) 0.040(4) 0.007(3)
O31 0.055(3) 0.029(2) 0.029(2) -0.0007(16) 0.0094(18) -0.0071(17)
O32 0.064(3) 0.031(2) 0.040(2) 0.0090(17) 0.023(2) -0.0015(18)
O33 0.089(4) 0.065(3) 0.057(3) 0.007(2) 0.044(3) -0.017(3)
O34 0.057(3) 0.075(3) 0.060(3) 0.031(3) 0.020(2) 0.007(2)
N9 0.050(3) 0.068(3) 0.062(4) 0.018(3) -0.010(3) -0.013(3)
N10 0.041(3) 0.015(2) 0.025(2) 0.0052(17) 0.007(2) -0.0022(17)
N11 0.033(2) 0.0159(19) 0.025(2) 0.0013(17) 0.0050(18) -0.0007(17)
N12 0.052(3) 0.022(2) 0.028(2) 0.0143(19) 0.011(2) 0.0001(19)
N13 0.049(3) 0.021(2) 0.029(2) 0.0113(19) 0.012(2) -0.0039(19)
N14 0.133(5) 0.061(3) 0.062(4) 0.013(3) 0.071(4) 0.007(3)
N15 0.094(4) 0.022(2) 0.022(3) 0.006(2) 0.005(3) 0.012(3)
N16 0.057(3) 0.040(3) 0.025(3) 0.003(2) 0.012(2) -0.008(2)
N17 0.059(3) 0.047(3) 0.096(5) 0.008(3) 0.023(3) -0.007(2)
C41 0.052(11) 0.067(9) 0.057(10) 0.034(7) -0.013(8) -0.008(8)
C42 0.065(5) 0.068(4) 0.098(6) 0.014(4) -0.012(4) -0.019(4)
C43 0.058(4) 0.095(5) 0.102(6) 0.043(5) -0.011(4) -0.010(4)
C44 0.047(10) 0.081(13) 0.038(9) 0.001(8) 0.007(7) 0.015(9)
C45 0.044(4) 0.051(4) 0.030(3) 0.006(3) 0.001(3) -0.008(3)
C46 0.042(4) 0.058(4) 0.035(3) 0.017(3) 0.000(3) 0.007(3)
C47 0.049(4) 0.040(3) 0.027(3) 0.010(2) 0.007(3) 0.010(3)
C48 0.041(3) 0.029(3) 0.018(3) 0.006(2) 0.007(2) 0.004(2)
C49 0.036(3) 0.030(3) 0.013(2) 0.001(2) 0.005(2) 0.000(2)
C50 0.050(4) 0.035(3) 0.023(3) 0.008(2) 0.005(3) -0.001(3)
C51 0.050(3) 0.022(3) 0.024(3) 0.008(2) 0.013(3) 0.009(2)
C52 0.038(3) 0.028(3) 0.040(3) 0.007(2) 0.014(3) -0.001(2)
C53 0.028(3) 0.028(3) 0.037(3) 0.009(2) 0.006(2) -0.004(2)
C54 0.023(3) 0.021(2) 0.019(3) -0.0012(19) 0.003(2) 0.0020(19)
C55 0.026(3) 0.026(2) 0.019(2) 0.004(2) 0.007(2) 0.005(2)
C56 0.026(3) 0.026(3) 0.019(2) 0.002(2) 0.007(2) 0.007(2)
C57 0.027(3) 0.028(3) 0.029(3) 0.001(2) -0.001(2) 0.008(2)
C58 0.033(3) 0.039(3) 0.022(3) 0.001(2) 0.000(2) 0.007(2)
C59 0.034(3) 0.043(3) 0.021(3) 0.008(2) 0.001(2) 0.011(2)
C60 0.037(3) 0.034(3) 0.026(3) 0.011(2) 0.004(2) 0.005(2)
C61 0.025(3) 0.029(3) 0.022(3) 0.006(2) 0.008(2) 0.005(2)
C62 0.032(3) 0.024(2) 0.019(3) 0.005(2) 0.006(2) 0.001(2)
C63 0.034(3) 0.023(2) 0.018(3) 0.003(2) 0.008(2) 0.004(2)
C64 0.030(3) 0.027(3) 0.018(3) 0.004(2) 0.009(2) 0.004(2)
C65 0.038(3) 0.036(3) 0.018(3) 0.012(2) 0.006(2) 0.002(2)
C66 0.061(4) 0.041(3) 0.043(4) 0.018(3) 0.022(3) -0.003(3)
C67 0.051(4) 0.045(3) 0.044(4) 0.017(3) 0.017(3) -0.005(3)
C68 0.059(4) 0.016(2) 0.032(3) 0.003(2) 0.006(3) 0.001(2)
C69 0.043(3) 0.026(3) 0.020(3) 0.006(2) 0.007(2) -0.002(2)
C70 0.061(4) 0.019(3) 0.037(3) 0.004(2) 0.014(3) 0.004(2)
C71 0.057(4) 0.031(3) 0.031(3) 0.001(2) 0.017(3) 0.009(3)
C72 0.068(4) 0.034(3) 0.028(3) 0.006(2) 0.018(3) -0.001(3)
C73 0.068(4) 0.023(3) 0.034(3) 0.008(2) 0.019(3) 0.002(3)
C74 0.045(3) 0.021(3) 0.021(3) 0.004(2) 0.006(2) 0.001(2)
C75 0.088(5) 0.162(10) 0.115(8) 0.027(7) 0.026(5) -0.002(5)
C76 0.087(4) 0.078(4) 0.051(4) -0.003(3) 0.043(3) -0.008(4)
C77 0.130(7) 0.197(9) 0.114(7) 0.106(8) 0.084(6) 0.106(7)
C78 0.078(5) 0.072(3) 0.079(5) 0.033(3) 0.030(4) 0.011(3)
C79 0.089(9) 0.081(8) 0.075(9) 0.041(7) 0.011(7) 0.005(6)
C44A 0.069(8) 0.088(9) 0.109(9) 0.014(7) 0.005(6) 0.029(7)
C41A 0.087(9) 0.092(9) 0.111(9) 0.045(8) -0.013(7) -0.020(7)
O36 0.127(7) 0.223(9) 0.084(5) 0.010(7) 0.046(5) 0.016(7)
O37 0.067(4) 0.220(9) 0.134(7) 0.023(7) 0.034(5) 0.016(5)
O35 0.149(8) 0.160(8) 0.322(15) 0.106(9) 0.133(9) 0.025(6)
C80 0.112(8) 0.113(8) 0.095(7) -0.006(6) 0.061(6) -0.021(6)
C81 0.176(14) 0.133(11) 0.143(13) 0.009(9) 0.042(11) 0.000(9)
C82 0.36(3) 0.35(3) 0.55(5) 0.30(3) 0.36(3) 0.22(3)
O38 0.111(10) 0.135(10) 0.087(9) 0.003(8) 0.002(8) -0.045(7)
C83 0.125(13) 0.127(12) 0.076(11) 0.042(10) 0.031(10) -0.042(8)
O39 0.154(12) 0.154(13) 0.162(13) 0.067(10) 0.027(10) 0.036(10)
C84 0.211(19) 0.21(2) 0.22(2) 0.095(15) -0.006(13) 0.061(15)
C79A 0.099(10) 0.112(10) 0.106(10) 0.062(8) 0.015(7) 0.023(8)

loop_
_atom_type_symbol
_atom_type_description
_atom_type_scat_dispersion_real
_atom_type_scat_dispersion_imag
_atom_type_scat_source
C C 0.0033 0.0016 'International Tables Vol C Tables 4.2.6.8 and 6.1.1.4'
H H 0.0000 0.0000 'International Tables Vol C Tables 4.2.6.8 and 6.1.1.4'
Cu Cu 0.3201 1.2651 'International Tables Vol C Tables 4.2.6.8 and 6.1.1.4'
N N 0.0061 0.0033 'International Tables Vol C Tables 4.2.6.8 and 6.1.1.4'
O O 0.0106 0.0060 'International Tables Vol C Tables 4.2.6.8 and 6.1.1.4'
Y Y -2.7962 3.5667 'International Tables Vol C Tables 4.2.6.8 and 6.1.1.4'

loop_
_geom_angle_atom_site_label_1
_geom_angle_atom_site_label_2
_geom_angle_atom_site_label_3
_geom_angle
_geom_angle_site_symmetry_1
_geom_angle_site_symmetry_3
_geom_angle_publ_flag
O1 Y1 Cu1 33.50(7) . . ?
O1 Y1 O10 76.39(11) . . ?
O1 Y1 O13 67.98(12) . . ?
O1 Y1 N7 80.52(11) . . ?
O1 Y1 N8 93.01(12) . . ?
O4 Y1 Cu1 32.93(8) . . ?
O4 Y1 O1 63.58(10) . . ?
O4 Y1 O5 64.75(11) . . ?
O4 Y1 O8 129.22(11) . . ?
O4 Y1 O9 147.01(12) . . ?
O4 Y1 O10 128.26(11) . . ?
O4 Y1 O12 90.99(12) . . ?
O4 Y1 O13 68.70(12) . . ?
O4 Y1 N7 143.45(11) . . ?
O4 Y1 N8 79.19(12) . . ?
O5 Y1 Cu1 97.68(8) . . ?
O5 Y1 O1 125.35(11) . . ?
O5 Y1 O8 64.57(10) . . ?
O5 Y1 O9 130.59(11) . . ?
O5 Y1 O10 155.25(12) . . ?
O5 Y1 O12 78.75(11) . . ?
O5 Y1 O13 107.91(11) . . ?
O5 Y1 N7 151.35(11) . . ?
O5 Y1 N8 93.89(12) . . ?
O8 Y1 Cu1 161.93(7) . . ?
O8 Y1 O1 162.30(11) . . ?
O8 Y1 O9 75.08(11) . . ?
O8 Y1 O10 98.15(11) . . ?
O8 Y1 O12 76.44(12) . . ?
O8 Y1 O13 125.77(12) . . ?
O8 Y1 N7 87.30(11) . . ?
O8 Y1 N8 101.23(12) . . ?
O9 Y1 Cu1 122.01(8) . . ?
O9 Y1 O1 88.51(10) . . ?
O9 Y1 O10 52.77(11) . . ?
O9 Y1 O12 118.99(12) . . ?
O9 Y1 O13 118.69(11) . . ?
O9 Y1 N7 26.39(11) . . ?
O9 Y1 N8 121.90(11) . . ?
O10 Y1 Cu1 97.54(8) . . ?
O10 Y1 O13 66.62(11) . . ?
O10 Y1 N7 26.42(11) . . ?
O10 Y1 N8 71.29(11) . . ?
O12 Y1 Cu1 97.57(9) . . ?
O12 Y1 O1 118.31(11) . . ?
O12 Y1 O10 79.99(11) . . ?
O12 Y1 O13 50.34(12) . . ?
O12 Y1 N7 100.75(12) . . ?
O12 Y1 N8 25.31(12) . . ?
O13 Y1 Cu1 54.10(9) . . ?
O13 Y1 N7 92.51(12) . . ?
O13 Y1 N8 25.03(11) . . ?
O16 Y1 Cu1 92.25(9) . . ?
O16 Y1 O1 82.07(12) . . ?
O16 Y1 O4 84.49(12) . . ?
O16 Y1 O5 76.51(12) . . ?
O16 Y1 O8 86.95(12) . . ?
O16 Y1 O9 73.96(12) . . ?
O16 Y1 O10 122.19(12) . . ?
O16 Y1 O12 154.37(12) . . ?
O16 Y1 O13 146.22(12) . . ?
O16 Y1 N7 97.77(12) . . ?
O16 Y1 N8 163.45(12) . . ?
N7 Y1 Cu1 110.68(8) . . ?
N7 Y1 N8 96.98(12) . . ?
N8 Y1 Cu1 75.49(9) . . ?
O1 Cu1 Y1 44.12(9) . . ?
O1 Cu1 N2 92.77(16) . . ?
O1 Cu1 N3 161.65(17) . . ?
O4 Cu1 Y1 41.86(10) . . ?
O4 Cu1 O1 81.96(13) . . ?
O4 Cu1 N2 161.45(17) . . ?
O4 Cu1 N3 88.38(16) . . ?
N2 Cu1 Y1 125.28(13) . . ?
N3 Cu1 Y1 129.95(12) . . ?
N3 Cu1 N2 101.03(18) . . ?
O5 Cu2 Y1 42.12(9) . . ?
O5 Cu2 O8 81.68(13) . . ?
O5 Cu2 O15 86.02(14) . . ?
O5 Cu2 N4 87.39(15) . . ?
O5 Cu2 N5 174.14(16) . . ?
O8 Cu2 Y1 43.02(9) . . ?
O8 Cu2 O15 96.63(14) . . ?
O8 Cu2 N4 160.37(16) . . ?
O8 Cu2 N5 92.73(15) . . ?
O15 Cu2 Y1 78.60(10) . . ?
N4 Cu2 Y1 129.41(12) . . ?
N4 Cu2 O15 98.83(17) . . ?
N5 Cu2 Y1 133.14(12) . . ?
N5 Cu2 O15 96.45(16) . . ?
N5 Cu2 N4 97.46(17) . . ?
Cu1 O1 Y1 102.38(13) . . ?
C9 O1 Y1 131.7(3) . . ?
C9 O1 Cu1 124.5(3) . . ?
N2 O2 C12 111.1(4) . . ?
N3 O3 C13 110.4(4) . . ?
Cu1 O4 Y1 105.21(13) . . ?
C24 O4 Y1 123.5(3) . . ?
C24 O4 Cu1 131.1(3) . . ?
Cu2 O5 Y1 104.51(13) . . ?
C23 O5 Y1 122.4(3) . . ?
C23 O5 Cu2 128.4(3) . . ?
N4 O6 C26 109.2(4) . . ?
C27 O7 N5 111.8(4) . . ?
Cu2 O8 Y1 103.28(13) . . ?
C30 O8 Y1 131.6(3) . . ?
C30 O8 Cu2 124.3(3) . . ?
N7 O9 Y1 96.6(3) . . ?
N7 O10 Y1 94.7(3) . . ?
N8 O12 Y1 101.7(3) . . ?
N8 O13 Y1 92.6(3) . . ?
C39 O15 Cu2 125.8(4) . . ?
C39 O16 Y1 138.2(3) . . ?
C2 N1 C4 116.6(4) . . ?
C5 N1 C2 121.5(5) . . ?
C5 N1 C4 121.6(4) . . ?
O2 N2 Cu1 125.0(3) . . ?
C11 N2 Cu1 124.6(4) . . ?
C11 N2 O2 110.2(4) . . ?
O3 N3 Cu1 118.6(3) . . ?
C14 N3 Cu1 128.3(4) . . ?
C14 N3 O3 111.9(4) . . ?
O6 N4 Cu2 118.5(3) . . ?
C25 N4 Cu2 130.0(3) . . ?
C25 N4 O6 110.5(4) . . ?
O7 N5 Cu2 127.1(3) . . ?
C28 N5 Cu2 123.8(3) . . ?
C28 N5 O7 108.7(4) . . ?
C32 N6 C35 120.5(5) . . ?
C32 N6 C37 123.3(5) . . ?
C37 N6 C35 115.6(5) . . ?
O9 N7 Y1 57.0(2) . . ?
O10 N7 Y1 58.9(2) . . ?
O10 N7 O9 115.7(4) . . ?
O11 N7 Y1 175.4(3) . . ?
O11 N7 O9 121.9(4) . . ?
O11 N7 O10 122.4(4) . . ?
O12 N8 Y1 53.0(2) . . ?
O13 N8 Y1 62.4(3) . . ?
O13 N8 O12 115.4(4) . . ?
O14 N8 Y1 173.8(4) . . ?
O14 N8 O12 120.9(5) . . ?
O14 N8 O13 123.7(5) . . ?
H1A C1 H1B 109.5 . . ?
H1A C1 H1C 109.5 . . ?
H1B C1 H1C 109.5 . . ?
C2 C1 H1A 109.5 . . ?
C2 C1 H1B 109.5 . . ?
C2 C1 H1C 109.5 . . ?
N1 C2 C1 113.7(6) . . ?
N1 C2 H2A 108.8 . . ?
N1 C2 H2B 108.8 . . ?
C1 C2 H2A 108.8 . . ?
C1 C2 H2B 108.8 . . ?
H2A C2 H2B 107.7 . . ?
H3A C3 H3B 109.5 . . ?
H3A C3 H3C 109.5 . . ?
H3B C3 H3C 109.5 . . ?
C4 C3 H3A 109.5 . . ?
C4 C3 H3B 109.5 . . ?
C4 C3 H3C 109.5 . . ?
N1 C4 C3 112.4(5) . . ?
N1 C4 H4A 109.1 . . ?
N1 C4 H4B 109.1 . . ?
C3 C4 H4A 109.1 . . ?
C3 C4 H4B 109.1 . . ?
H4A C4 H4B 107.9 . . ?
N1 C5 C6 122.1(5) . . ?
N1 C5 C10 120.7(5) . . ?
C10 C5 C6 117.2(5) . . ?
C5 C6 H6 119.8 . . ?
C7 C6 C5 120.3(5) . . ?
C7 C6 H6 119.8 . . ?
C6 C7 H7 118.4 . . ?
C6 C7 C8 123.2(5) . . ?
C8 C7 H7 118.4 . . ?
C9 C8 C7 116.8(5) . . ?
C9 C8 C11 124.8(5) . . ?
C11 C8 C7 118.4(5) . . ?
O1 C9 C8 121.9(4) . . ?
O1 C9 C10 117.9(4) . . ?
C10 C9 C8 120.2(4) . . ?
C5 C10 H10 119.1 . . ?
C9 C10 C5 121.8(5) . . ?
C9 C10 H10 119.1 . . ?
N2 C11 C8 125.9(5) . . ?
N2 C11 H11 117.0 . . ?
C8 C11 H11 117.0 . . ?
O2 C12 H12A 109.5 . . ?
O2 C12 H12B 109.5 . . ?
O2 C12 C13 110.8(5) . . ?
H12A C12 H12B 108.1 . . ?
C13 C12 H12A 109.5 . . ?
C13 C12 H12B 109.5 . . ?
O3 C13 C12 113.6(5) . . ?
O3 C13 H13A 108.9 . . ?
O3 C13 H13B 108.9 . . ?
C12 C13 H13A 108.9 . . ?
C12 C13 H13B 108.9 . . ?
H13A C13 H13B 107.7 . . ?
N3 C14 H14 116.8 . . ?
N3 C14 C15 126.4(5) . . ?
C15 C14 H14 116.8 . . ?
C14 C15 C16 121.0(4) . . ?
C24 C15 C14 120.0(4) . . ?
C24 C15 C16 118.9(5) . . ?
C17 C16 C15 121.2(5) . . ?
C21 C16 C15 119.8(4) . . ?
C21 C16 C17 119.0(5) . . ?
C16 C17 H17 119.8 . . ?
C18 C17 C16 120.5(5) . . ?
C18 C17 H17 119.8 . . ?
C17 C18 H18 119.7 . . ?
C19 C18 C17 120.6(5) . . ?
C19 C18 H18 119.7 . . ?
C18 C19 H19 119.8 . . ?
C18 C19 C20 120.5(5) . . ?
C20 C19 H19 119.8 . . ?
C19 C20 H20 119.6 . . ?
C19 C20 C21 120.7(5) . . ?
C21 C20 H20 119.6 . . ?
C16 C21 C20 118.6(5) . . ?
C16 C21 C22 119.8(4) . . ?
C20 C21 C22 121.6(5) . . ?
C23 C22 C21 120.3(4) . . ?
C23 C22 C25 119.9(4) . . ?
C25 C22 C21 119.6(4) . . ?
O5 C23 C22 126.0(4) . . ?
O5 C23 C24 114.5(4) . . ?
C22 C23 C24 119.4(4) . . ?
O4 C24 C15 124.4(4) . . ?
O4 C24 C23 114.0(4) . . ?
C15 C24 C23 121.5(4) . . ?
N4 C25 C22 124.3(4) . . ?
N4 C25 H25 117.8 . . ?
C22 C25 H25 117.8 . . ?
O6 C26 H26A 109.0 . . ?
O6 C26 H26B 109.0 . . ?
O6 C26 C27 112.8(4) . . ?
H26A C26 H26B 107.8 . . ?
C27 C26 H26A 109.0 . . ?
C27 C26 H26B 109.0 . . ?
O7 C27 C26 110.7(5) . . ?
O7 C27 H27A 109.5 . . ?
O7 C27 H27B 109.5 . . ?
C26 C27 H27A 109.5 . . ?
C26 C27 H27B 109.5 . . ?
H27A C27 H27B 108.1 . . ?
N5 C28 H28 117.0 . . ?
N5 C28 C29 126.1(5) . . ?
C29 C28 H28 117.0 . . ?
C30 C29 C28 125.7(5) . . ?
C30 C29 C34 117.6(5) . . ?
C34 C29 C28 116.7(4) . . ?
O8 C30 C29 121.5(4) . . ?
O8 C30 C31 119.4(4) . . ?
C31 C30 C29 119.2(4) . . ?
C30 C31 H31 118.8 . . ?
C30 C31 C32 122.4(5) . . ?
C32 C31 H31 118.8 . . ?
N6 C32 C31 120.6(5) . . ?
N6 C32 C33 121.5(5) . . ?
C31 C32 C33 117.8(5) . . ?
C32 C33 H33 119.9 . . ?
C34 C33 C32 120.2(5) . . ?
C34 C33 H33 119.9 . . ?
C29 C34 H34A 118.7 . . ?
C33 C34 C29 122.5(5) . . ?
C33 C34 H34A 118.7 . . ?
N6 C35 H35A 108.8 . . ?
N6 C35 H35B 108.8 . . ?
N6 C35 C36 113.7(5) . . ?
H35A C35 H35B 107.7 . . ?
C36 C35 H35A 108.8 . . ?
C36 C35 H35B 108.8 . . ?
C35 C36 H36A 109.5 . . ?
C35 C36 H36B 109.5 . . ?
C35 C36 H36C 109.5 . . ?
H36A C36 H36B 109.5 . . ?
H36A C36 H36C 109.5 . . ?
H36B C36 H36C 109.5 . . ?
N6 C37 H37A 108.8 . . ?
N6 C37 H37B 108.8 . . ?
N6 C37 C38 113.9(7) . . ?
H37A C37 H37B 107.7 . . ?
C38 C37 H37A 108.8 . . ?
C38 C37 H37B 108.8 . . ?
C37 C38 H38A 109.5 . . ?
C37 C38 H38B 109.5 . . ?
C37 C38 H38C 109.5 . . ?
H38A C38 H38B 109.5 . . ?
H38A C38 H38C 109.5 . . ?
H38B C38 H38C 109.5 . . ?
O15 C39 O16 125.4(5) . . ?
O15 C39 C40 117.1(6) . . ?
O15 C39 C40A 109.6(8) . . ?
O16 C39 C40 114.0(6) . . ?
C40A C39 O16 119.6(7) . . ?
C39 C40 H40A 109.5 . . ?
C39 C40 H40B 109.5 . . ?
C39 C40 H40C 109.5 . . ?
H40A C40 H40B 109.5 . . ?
H40A C40 H40C 109.5 . . ?
H40B C40 H40C 109.5 . . ?
C39 C40A H40D 109.5 . . ?
C39 C40A H40E 109.5 . . ?
C39 C40A H40F 109.5 . . ?
H40D C40A H40E 109.5 . . ?
H40D C40A H40F 109.5 . . ?
H40E C40A H40F 109.5 . . ?
O17 Y2 Cu4 160.08(8) . . ?
O17 Y2 O25 95.43(12) . . ?
O17 Y2 O26 74.70(12) . . ?
O17 Y2 O31 122.79(13) . . ?
O17 Y2 O32 76.46(12) . . ?
O17 Y2 N15 85.11(12) . . ?
O17 Y2 N16 100.73(13) . . ?
O20 Y2 Cu4 97.86(8) . . ?
O20 Y2 O17 63.72(11) . . ?
O20 Y2 O24 123.75(12) . . ?
O20 Y2 O25 157.37(13) . . ?
O20 Y2 O26 123.47(12) . . ?
O20 Y2 O31 114.40(12) . . ?
O20 Y2 O32 75.30(12) . . ?
O20 Y2 N15 145.63(12) . . ?
O20 Y2 N16 93.80(12) . . ?
O21 Y2 Cu4 33.56(8) . . ?
O21 Y2 O17 126.81(11) . . ?
O21 Y2 O20 64.75(11) . . ?
O21 Y2 O24 65.90(11) . . ?
O21 Y2 O25 131.87(12) . . ?
O21 Y2 O26 149.76(14) . . ?
O21 Y2 O28 84.44(15) . . ?
O21 Y2 O31 69.50(12) . . ?
O21 Y2 O32 78.84(13) . . ?
O21 Y2 N15 148.07(12) . . ?
O21 Y2 N16 70.41(13) . . ?
O24 Y2 Cu4 34.80(8) . . ?
O24 Y2 O17 163.35(12) . . ?
O24 Y2 O25 78.73(13) . . ?
O24 Y2 O26 89.59(12) . . ?
O24 Y2 O31 69.77(12) . . ?
O24 Y2 O32 118.99(12) . . ?
O24 Y2 N15 82.95(12) . . ?
O24 Y2 N16 93.79(13) . . ?
O25 Y2 Cu4 101.28(9) . . ?
O25 Y2 O26 52.42(14) . . ?
O25 Y2 O31 68.19(13) . . ?
O25 Y2 O32 91.95(15) . . ?
O25 Y2 N15 26.25(14) . . ?
O25 Y2 N16 80.99(14) . . ?
O26 Y2 Cu4 124.37(9) . . ?
O26 Y2 O31 119.98(12) . . ?
O26 Y2 O32 130.50(14) . . ?
O26 Y2 N15 26.19(14) . . ?
O26 Y2 N16 131.60(14) . . ?
O28 Y2 Cu4 88.43(12) . . ?
O28 Y2 O17 92.97(14) . . ?
O28 Y2 O20 73.36(13) . . ?
O28 Y2 O24 76.71(13) . . ?
O28 Y2 O25 118.91(15) . . ?
O28 Y2 O26 72.36(15) . . ?
O28 Y2 O31 143.65(14) . . ?
O28 Y2 O32 148.42(13) . . ?
O28 Y2 N15 95.48(16) . . ?
O28 Y2 N16 154.80(15) . . ?
O31 Y2 Cu4 55.85(9) . . ?
O31 Y2 N15 94.04(14) . . ?
O31 Y2 N16 25.71(12) . . ?
O32 Y2 Cu4 92.08(9) . . ?
O32 Y2 O31 51.36(12) . . ?
O32 Y2 N15 112.79(15) . . ?
O32 Y2 N16 25.81(12) . . ?
N15 Y2 Cu4 114.56(9) . . ?
N15 Y2 N16 106.60(15) . . ?
N16 Y2 Cu4 71.60(10) . . ?
O17 Cu3 Y2 42.31(9) . . ?
O17 Cu3 N10 92.39(15) . . ?
O17 Cu3 N11 164.40(16) . . ?
O20 Cu3 Y2 41.52(9) . . ?
O20 Cu3 O17 81.31(13) . . ?
O20 Cu3 N10 173.40(15) . . ?
O20 Cu3 N11 87.86(15) . . ?
N10 Cu3 Y2 131.88(12) . . ?
N10 Cu3 N11 98.70(16) . . ?
N11 Cu3 Y2 129.13(11) . . ?
O21 Cu4 Y2 41.85(10) . . ?
O21 Cu4 O24 82.53(14) . . ?
O21 Cu4 O34 98.83(17) . . ?
O21 Cu4 N12 86.19(15) . . ?
O21 Cu4 N13 162.24(17) . . ?
O24 Cu4 Y2 44.03(9) . . ?
O24 Cu4 O34 90.63(16) . . ?
O24 Cu4 N12 167.69(15) . . ?
O34 Cu4 Y2 109.44(12) . . ?
N12 Cu4 Y2 126.41(12) . . ?
N12 Cu4 O34 86.26(18) . . ?
N13 Cu4 Y2 125.20(13) . . ?
N13 Cu4 O24 90.90(15) . . ?
N13 Cu4 O34 97.71(18) . . ?
N13 Cu4 N12 101.31(17) . . ?
Cu3 O17 Y2 104.47(14) . . ?
C49 O17 Y2 131.1(3) . . ?
C49 O17 Cu3 120.9(3) . . ?
N10 O18 C52 111.7(4) . . ?
N11 O19 C53 110.3(3) . . ?
Cu3 O20 Y2 106.17(14) . . ?
C64 O20 Y2 121.9(3) . . ?
C64 O20 Cu3 131.3(3) . . ?
Cu4 O21 Y2 104.59(14) . . ?
C63 O21 Y2 124.6(3) . . ?
C63 O21 Cu4 129.1(3) . . ?
N12 O22 C66 110.3(4) . . ?
N13 O23 C67 110.4(4) . . ?
Cu4 O24 Y2 101.17(13) . . ?
C74 O24 Y2 138.2(3) . . ?
C74 O24 Cu4 120.0(3) . . ?
N15 O25 Y2 96.2(3) . . ?
N15 O26 Y2 96.0(3) . . ?
N17 O28 Y2 135.8(4) . . ?
N16 O31 Y2 94.9(3) . . ?
N16 O32 Y2 97.8(3) . . ?
Cu4 O34 H34 130(2) . . ?
C79 O34 Cu4 121.6(8) . . ?
C79 O34 H34 102.2(19) . . ?
C79A O34 Cu4 127.8(11) . . ?
C79A O34 H34 102(2) . . ?
C42 N9 C43 115.8(6) . . ?
C45 N9 C42 121.8(6) . . ?
C45 N9 C43 122.0(6) . . ?
O18 N10 Cu3 127.1(3) . . ?
C51 N10 Cu3 122.6(3) . . ?
C51 N10 O18 109.7(4) . . ?
O19 N11 Cu3 117.3(3) . . ?
C54 N11 Cu3 130.2(3) . . ?
C54 N11 O19 110.6(4) . . ?
O22 N12 Cu4 119.0(3) . . ?
C65 N12 Cu4 127.2(3) . . ?
C65 N12 O22 110.6(4) . . ?
O23 N13 Cu4 124.6(3) . . ?
C68 N13 Cu4 123.2(4) . . ?
C68 N13 O23 112.0(4) . . ?
C72 N14 C76 123.6(6) . . ?
C72 N14 C78 122.3(6) . . ?
C76 N14 C78 110.7(6) . . ?
O25 N15 Y2 57.5(2) . . ?
O26 N15 Y2 57.8(2) . . ?
O26 N15 O25 115.3(4) . . ?
O27 N15 Y2 178.0(4) . . ?
O27 N15 O25 122.2(6) . . ?
O27 N15 O26 122.5(6) . . ?
O31 N16 Y2 59.4(3) . . ?
O31 N16 O32 115.3(5) . . ?
O32 N16 Y2 56.4(3) . . ?
O33 N16 Y2 172.7(4) . . ?
O33 N16 O31 122.5(5) . . ?
O33 N16 O32 122.2(5) . . ?
O28 N17 O29 126.2(7) . . ?
O28 N17 O30 116.7(6) . . ?
O29 N17 O30 117.1(6) . . ?
H41A C41 H41B 109.5 . . ?
H41A C41 H41C 109.5 . . ?
H41B C41 H41C 109.5 . . ?
C42 C41 H41A 109.5 . . ?
C42 C41 H41B 109.5 . . ?
C42 C41 H41C 109.5 . . ?
N9 C42 H42A 104.8 . . ?
N9 C42 H42B 104.8 . . ?
N9 C42 H42C 108.2 . . ?
N9 C42 H42D 108.2 . . ?
C41 C42 N9 129.7(12) . . ?
C41 C42 H42A 104.8 . . ?
C41 C42 H42B 104.8 . . ?
H42A C42 H42B 105.8 . . ?
H42C C42 H42D 107.3 . . ?
C41A C42 N9 116.5(10) . . ?
C41A C42 H42C 108.2 . . ?
C41A C42 H42D 108.2 . . ?
N9 C43 H43A 102.2 . . ?
N9 C43 H43B 102.2 . . ?
N9 C43 H43C 108.4 . . ?
N9 C43 H43D 108.4 . . ?
H43A C43 H43B 104.8 . . ?
H43C C43 H43D 107.5 . . ?
C44 C43 N9 139.5(12) . . ?
C44 C43 H43A 102.2 . . ?
C44 C43 H43B 102.2 . . ?
C44A C43 N9 115.3(10) . . ?
C44A C43 H43C 108.4 . . ?
C44A C43 H43D 108.4 . . ?
C43 C44 H44A 109.5 . . ?
C43 C44 H44B 109.5 . . ?
C43 C44 H44C 109.5 . . ?
H44A C44 H44B 109.5 . . ?
H44A C44 H44C 109.5 . . ?
H44B C44 H44C 109.5 . . ?
N9 C45 C46 121.5(6) . . ?
N9 C45 C50 121.1(6) . . ?
C50 C45 C46 117.4(5) . . ?
C45 C46 H46 119.9 . . ?
C47 C46 C45 120.1(5) . . ?
C47 C46 H46 119.9 . . ?
C46 C47 H47 118.8 . . ?
C46 C47 C48 122.4(5) . . ?
C48 C47 H47 118.8 . . ?
C47 C48 C49 117.9(5) . . ?
C47 C48 C51 117.1(5) . . ?
C49 C48 C51 125.0(5) . . ?
O17 C49 C48 121.8(4) . . ?
O17 C49 C50 118.5(5) . . ?
C50 C49 C48 119.7(5) . . ?
C45 C50 H50 118.8 . . ?
C49 C50 C45 122.3(5) . . ?
C49 C50 H50 118.8 . . ?
N10 C51 C48 124.9(5) . . ?
N10 C51 H51 117.5 . . ?
C48 C51 H51 117.5 . . ?
O18 C52 H52A 109.4 . . ?
O18 C52 H52B 109.4 . . ?
O18 C52 C53 111.4(4) . . ?
H52A C52 H52B 108.0 . . ?
C53 C52 H52A 109.4 . . ?
C53 C52 H52B 109.4 . . ?
O19 C53 C52 112.2(4) . . ?
O19 C53 H53A 109.2 . . ?
O19 C53 H53B 109.2 . . ?
C52 C53 H53A 109.2 . . ?
C52 C53 H53B 109.2 . . ?
H53A C53 H53B 107.9 . . ?
N11 C54 H54 117.7 . . ?
N11 C54 C55 124.6(4) . . ?
C55 C54 H54 117.7 . . ?
C54 C55 C56 120.4(4) . . ?
C64 C55 C54 120.7(4) . . ?
C64 C55 C56 118.7(4) . . ?
C57 C56 C55 121.5(4) . . ?
C57 C56 C61 118.5(4) . . ?
C61 C56 C55 120.0(4) . . ?
C56 C57 H57 118.9 . . ?
C58 C57 C56 122.2(5) . . ?
C58 C57 H57 118.9 . . ?
C57 C58 H58 120.1 . . ?
C57 C58 C59 119.8(5) . . ?
C59 C58 H58 120.1 . . ?
C58 C59 H59 120.2 . . ?
C60 C59 C58 119.7(5) . . ?
C60 C59 H59 120.2 . . ?
C59 C60 H60 119.0 . . ?
C59 C60 C61 122.0(5) . . ?
C61 C60 H60 119.0 . . ?
C56 C61 C60 117.8(4) . . ?
C56 C61 C62 119.6(4) . . ?
C60 C61 C62 122.6(4) . . ?
C61 C62 C65 120.8(4) . . ?
C63 C62 C61 118.9(4) . . ?
C63 C62 C65 120.3(4) . . ?
O21 C63 C62 124.2(4) . . ?
O21 C63 C64 113.8(4) . . ?
C62 C63 C64 121.9(4) . . ?
O20 C64 C55 124.9(4) . . ?
O20 C64 C63 114.4(4) . . ?
C55 C64 C63 120.6(4) . . ?
N12 C65 C62 124.6(5) . . ?
N12 C65 H65 117.7 . . ?
C62 C65 H65 117.7 . . ?
O22 C66 H66A 108.7 . . ?
O22 C66 H66B 108.7 . . ?
O22 C66 C67 114.4(5) . . ?
H66A C66 H66B 107.6 . . ?
C67 C66 H66A 108.7 . . ?
C67 C66 H66B 108.7 . . ?
O23 C67 C66 111.7(5) . . ?
O23 C67 H67A 109.3 . . ?
O23 C67 H67B 109.3 . . ?
C66 C67 H67A 109.3 . . ?
C66 C67 H67B 109.3 . . ?
H67A C67 H67B 107.9 . . ?
N13 C68 H68 117.7 . . ?
N13 C68 C69 124.7(5) . . ?
C69 C68 H68 117.7 . . ?
C70 C69 C68 118.3(5) . . ?
C70 C69 C74 117.6(5) . . ?
C74 C69 C68 124.1(5) . . ?
C69 C70 H70 118.6 . . ?
C71 C70 C69 122.9(5) . . ?
C71 C70 H70 118.6 . . ?
C70 C71 H71 119.7 . . ?
C70 C71 C72 120.6(5) . . ?
C72 C71 H71 119.7 . . ?
N14 C72 C71 121.3(6) . . ?
N14 C72 C73 121.8(5) . . ?
C73 C72 C71 116.9(5) . . ?
C72 C73 H73 118.4 . . ?
C74 C73 C72 123.1(5) . . ?
C74 C73 H73 118.4 . . ?
O24 C74 C69 121.0(5) . . ?
O24 C74 C73 120.2(4) . . ?
C73 C74 C69 118.8(5) . . ?
H75A C75 H75B 109.5 . . ?
H75A C75 H75C 109.5 . . ?
H75B C75 H75C 109.5 . . ?
C76 C75 H75A 109.5 . . ?
C76 C75 H75B 109.5 . . ?
C76 C75 H75C 109.5 . . ?
N14 C76 C75 113.5(7) . . ?
N14 C76 H76A 108.9 . . ?
N14 C76 H76B 108.9 . . ?
C75 C76 H76A 108.9 . . ?
C75 C76 H76B 108.9 . . ?
H76A C76 H76B 107.7 . . ?
H77A C77 H77B 109.5 . . ?
H77A C77 H77C 109.5 . . ?
H77B C77 H77C 109.5 . . ?
C78 C77 H77A 109.5 . . ?
C78 C77 H77B 109.5 . . ?
C78 C77 H77C 109.5 . . ?
N14 C78 H78A 110.5 . . ?
N14 C78 H78B 110.5 . . ?
C77 C78 N14 106.3(8) . . ?
C77 C78 H78A 110.5 . . ?
C77 C78 H78B 110.5 . . ?
H78A C78 H78B 108.7 . . ?
O34 C79 H79A 109.5 . . ?
O34 C79 H79B 109.5 . . ?
O34 C79 H79C 109.5 . . ?
H79A C79 H79B 109.5 . . ?
H79A C79 H79C 109.5 . . ?
H79B C79 H79C 109.5 . . ?
C43 C44A H44D 109.5 . . ?
C43 C44A H44E 109.5 . . ?
C43 C44A H44F 109.5 . . ?
H44D C44A H44E 109.5 . . ?
H44D C44A H44F 109.5 . . ?
H44E C44A H44F 109.5 . . ?
C42 C41A H41D 109.5 . . ?
C42 C41A H41E 109.5 . . ?
C42 C41A H41F 109.5 . . ?
H41D C41A H41E 109.5 . . ?
H41D C41A H41F 109.5 . . ?
H41E C41A H41F 109.5 . . ?
C80 O36 H36 109.5 . . ?
C81 O37 H37 110.7 . . ?
C82 O35 H35 99.6 . . ?
O36 C80 H80A 109.5 . . ?
O36 C80 H80B 109.5 . . ?
O36 C80 H80C 109.5 . . ?
H80A C80 H80B 109.5 . . ?
H80A C80 H80C 109.5 . . ?
H80B C80 H80C 109.5 . . ?
O37 C81 H81A 109.4 . . ?
O37 C81 H81B 108.8 . . ?
O37 C81 H81C 110.1 . . ?
H81A C81 H81B 109.5 . . ?
H81A C81 H81C 109.5 . . ?
H81B C81 H81C 109.4 . . ?
O35 C82 H82A 109.8 . . ?
O35 C82 H82B 107.7 . . ?
O35 C82 H82C 111.0 . . ?
H82A C82 H82B 109.5 . . ?
H82A C82 H82C 109.5 . . ?
H82B C82 H82C 109.5 . . ?
C83 O38 H38 103.9 . . ?
O38 C83 H83A 109.3 . . ?
O38 C83 H83B 108.3 . . ?
O38 C83 H83C 110.7 . . ?
H83A C83 H83B 109.5 . . ?
H83A C83 H83C 109.5 . . ?
H83B C83 H83C 109.5 . . ?
C84 O39 H39 109.5 . . ?
O39 C84 H84A 109.5 . . ?
O39 C84 H84B 109.5 . . ?
O39 C84 H84C 109.5 . . ?
H84A C84 H84B 109.5 . . ?
H84A C84 H84C 109.5 . . ?
H84B C84 H84C 109.5 . . ?
O34 C79A H79D 109.5 . . ?
O34 C79A H79E 109.5 . . ?
O34 C79A H79F 109.5 . . ?
H79D C79A H79E 109.5 . . ?
H79D C79A H79F 109.5 . . ?
H79E C79A H79F 109.5 . . ?

loop_
_geom_bond_atom_site_label_1
_geom_bond_atom_site_label_2
_geom_bond_distance
_geom_bond_site_symmetry_2
_geom_bond_publ_flag
Y1 Cu1 3.3970(8) . ?
Y1 O1 2.421(3) . ?
Y1 O4 2.349(3) . ?
Y1 O5 2.369(3) . ?
Y1 O8 2.397(3) . ?
Y1 O9 2.404(3) . ?
Y1 O10 2.447(3) . ?
Y1 O12 2.409(4) . ?
Y1 O13 2.619(4) . ?
Y1 O16 2.293(3) . ?
Y1 N7 2.848(4) . ?
Y1 N8 2.953(5) . ?
Cu1 O1 1.919(3) . ?
Cu1 O4 1.914(3) . ?
Cu1 N2 1.947(4) . ?
Cu1 N3 1.944(4) . ?
Cu2 O5 1.943(3) . ?
Cu2 O8 1.950(3) . ?
Cu2 O15 2.308(4) . ?
Cu2 N4 1.972(4) . ?
Cu2 N5 1.964(4) . ?
O1 C9 1.348(5) . ?
O2 N2 1.419(5) . ?
O2 C12 1.423(7) . ?
O3 N3 1.418(5) . ?
O3 C13 1.426(7) . ?
O4 C24 1.319(5) . ?
O5 C23 1.314(5) . ?
O6 N4 1.429(5) . ?
O6 C26 1.439(7) . ?
O7 N5 1.427(5) . ?
O7 C27 1.425(7) . ?
O8 C30 1.346(6) . ?
O9 N7 1.274(5) . ?
O10 N7 1.272(5) . ?
O11 N7 1.213(5) . ?
O12 N8 1.289(5) . ?
O13 N8 1.251(6) . ?
O14 N8 1.220(6) . ?
O15 C39 1.227(6) . ?
O16 C39 1.262(6) . ?
N1 C2 1.452(7) . ?
N1 C4 1.465(7) . ?
N1 C5 1.353(7) . ?
N2 C11 1.288(7) . ?
N3 C14 1.291(6) . ?
N4 C25 1.292(6) . ?
N5 C28 1.281(6) . ?
N6 C32 1.370(7) . ?
N6 C35 1.458(7) . ?
N6 C37 1.458(7) . ?
C1 H1A 0.9800 . ?
C1 H1B 0.9800 . ?
C1 H1C 0.9800 . ?
C1 C2 1.485(10) . ?
C2 H2A 0.9900 . ?
C2 H2B 0.9900 . ?
C3 H3A 0.9800 . ?
C3 H3B 0.9800 . ?
C3 H3C 0.9800 . ?
C3 C4 1.504(9) . ?
C4 H4A 0.9900 . ?
C4 H4B 0.9900 . ?
C5 C6 1.415(7) . ?
C5 C10 1.415(7) . ?
C6 H6 0.9500 . ?
C6 C7 1.356(8) . ?
C7 H7 0.9500 . ?
C7 C8 1.414(7) . ?
C8 C9 1.407(7) . ?
C8 C11 1.412(7) . ?
C9 C10 1.389(7) . ?
C10 H10 0.9500 . ?
C11 H11 0.9500 . ?
C12 H12A 0.9900 . ?
C12 H12B 0.9900 . ?
C12 C13 1.504(9) . ?
C13 H13A 0.9900 . ?
C13 H13B 0.9900 . ?
C14 H14 0.9500 . ?
C14 C15 1.435(7) . ?
C15 C16 1.455(7) . ?
C15 C24 1.386(7) . ?
C16 C17 1.413(7) . ?
C16 C21 1.407(7) . ?
C17 H17 0.9500 . ?
C17 C18 1.380(7) . ?
C18 H18 0.9500 . ?
C18 C19 1.368(8) . ?
C19 H19 0.9500 . ?
C19 C20 1.376(7) . ?
C20 H20 0.9500 . ?
C20 C21 1.416(7) . ?
C21 C22 1.445(7) . ?
C22 C23 1.385(6) . ?
C22 C25 1.444(7) . ?
C23 C24 1.441(7) . ?
C25 H25 0.9500 . ?
C26 H26A 0.9900 . ?
C26 H26B 0.9900 . ?
C26 C27 1.494(8) . ?
C27 H27A 0.9900 . ?
C27 H27B 0.9900 . ?
C28 H28 0.9500 . ?
C28 C29 1.425(7) . ?
C29 C30 1.416(7) . ?
C29 C34 1.423(7) . ?
C30 C31 1.391(7) . ?
C31 H31 0.9500 . ?
C31 C32 1.396(7) . ?
C32 C33 1.423(8) . ?
C33 H33 0.9500 . ?
C33 C34 1.349(8) . ?
C34 H34A 0.9500 . ?
C35 H35A 0.9900 . ?
C35 H35B 0.9900 . ?
C35 C36 1.505(9) . ?
C36 H36A 0.9800 . ?
C36 H36B 0.9800 . ?
C36 H36C 0.9800 . ?
C37 H37A 0.9900 . ?
C37 H37B 0.9900 . ?
C37 C38 1.503(12) . ?
C38 H38A 0.9800 . ?
C38 H38B 0.9800 . ?
C38 H38C 0.9800 . ?
C39 C40 1.530(12) . ?
C39 C40A 1.253(12) . ?
C40 H40A 0.9800 . ?
C40 H40B 0.9800 . ?
C40 H40C 0.9800 . ?
C40A H40D 0.9800 . ?
C40A H40E 0.9800 . ?
C40A H40F 0.9800 . ?
Y2 Cu4 3.3554(8) . ?
Y2 O17 2.387(3) . ?
Y2 O20 2.370(3) . ?
Y2 O21 2.313(3) . ?
Y2 O24 2.377(3) . ?
Y2 O25 2.429(4) . ?
Y2 O26 2.437(4) . ?
Y2 O28 2.368(4) . ?
Y2 O31 2.517(4) . ?
Y2 O32 2.450(4) . ?
Y2 N15 2.863(5) . ?
Y2 N16 2.914(5) . ?
Cu3 O17 1.943(3) . ?
Cu3 O20 1.911(3) . ?
Cu3 N10 1.948(4) . ?
Cu3 N11 1.967(4) . ?
Cu4 O21 1.917(3) . ?
Cu4 O24 1.952(3) . ?
Cu4 O34 2.294(5) . ?
Cu4 N12 1.978(4) . ?
Cu4 N13 1.946(4) . ?
O17 C49 1.351(6) . ?
O18 N10 1.416(5) . ?
O18 C52 1.419(6) . ?
O19 N11 1.419(5) . ?
O19 C53 1.451(6) . ?
O20 C64 1.322(6) . ?
O21 C63 1.323(5) . ?
O22 N12 1.425(5) . ?
O22 C66 1.441(7) . ?
O23 N13 1.423(5) . ?
O23 C67 1.429(7) . ?
O24 C74 1.346(6) . ?
O25 N15 1.274(6) . ?
O26 N15 1.270(6) . ?
O27 N15 1.218(6) . ?
O28 N17 1.220(6) . ?
O29 N17 1.221(7) . ?
O30 N17 1.246(8) . ?
O31 N16 1.268(6) . ?
O32 N16 1.280(6) . ?
O33 N16 1.217(6) . ?
O34 H34 0.862(10) . ?
O34 C79 1.540(18) . ?
O34 C79A 1.331(19) . ?
N9 C42 1.435(10) . ?
N9 C43 1.438(10) . ?
N9 C45 1.371(7) . ?
N10 C51 1.287(6) . ?
N11 C54 1.288(6) . ?
N12 C65 1.288(6) . ?
N13 C68 1.275(7) . ?
N14 C72 1.359(8) . ?
N14 C76 1.424(9) . ?
N14 C78 1.501(9) . ?
C41 H41A 0.9800 . ?
C41 H41B 0.9800 . ?
C41 H41C 0.9800 . ?
C41 C42 1.40(2) . ?
C42 H42A 0.9900 . ?
C42 H42B 0.9900 . ?
C42 H42C 0.9900 . ?
C42 H42D 0.9900 . ?
C42 C41A 1.342(15) . ?
C43 H43A 0.9900 . ?
C43 H43B 0.9900 . ?
C43 H43C 0.9900 . ?
C43 H43D 0.9900 . ?
C43 C44 1.43(2) . ?
C43 C44A 1.277(15) . ?
C44 H44A 0.9800 . ?
C44 H44B 0.9800 . ?
C44 H44C 0.9800 . ?
C45 C46 1.412(8) . ?
C45 C50 1.406(8) . ?
C46 H46 0.9500 . ?
C46 C47 1.367(8) . ?
C47 H47 0.9500 . ?
C47 C48 1.400(7) . ?
C48 C49 1.409(7) . ?
C48 C51 1.437(7) . ?
C49 C50 1.375(7) . ?
C50 H50 0.9500 . ?
C51 H51 0.9500 . ?
C52 H52A 0.9900 . ?
C52 H52B 0.9900 . ?
C52 C53 1.501(7) . ?
C53 H53A 0.9900 . ?
C53 H53B 0.9900 . ?
C54 H54 0.9500 . ?
C54 C55 1.437(6) . ?
C55 C56 1.455(7) . ?
C55 C64 1.385(6) . ?
C56 C57 1.409(6) . ?
C56 C61 1.419(7) . ?
C57 H57 0.9500 . ?
C57 C58 1.367(7) . ?
C58 H58 0.9500 . ?
C58 C59 1.395(7) . ?
C59 H59 0.9500 . ?
C59 C60 1.371(7) . ?
C60 H60 0.9500 . ?
C60 C61 1.420(7) . ?
C61 C62 1.445(6) . ?
C62 C63 1.375(7) . ?
C62 C65 1.447(7) . ?
C63 C64 1.425(7) . ?
C65 H65 0.9500 . ?
C66 H66A 0.9900 . ?
C66 H66B 0.9900 . ?
C66 C67 1.486(8) . ?
C67 H67A 0.9900 . ?
C67 H67B 0.9900 . ?
C68 H68 0.9500 . ?
C68 C69 1.437(7) . ?
C69 C70 1.403(7) . ?
C69 C74 1.420(7) . ?
C70 H70 0.9500 . ?
C70 C71 1.344(8) . ?
C71 H71 0.9500 . ?
C71 C72 1.410(7) . ?
C72 C73 1.404(8) . ?
C73 H73 0.9500 . ?
C73 C74 1.372(7) . ?
C75 H75A 0.9800 . ?
C75 H75B 0.9800 . ?
C75 H75C 0.9800 . ?
C75 C76 1.548(12) . ?
C76 H76A 0.9900 . ?
C76 H76B 0.9900 . ?
C77 H77A 0.9800 . ?
C77 H77B 0.9800 . ?
C77 H77C 0.9800 . ?
C77 C78 1.413(11) . ?
C78 H78A 0.9900 . ?
C78 H78B 0.9900 . ?
C79 H79A 0.9800 . ?
C79 H79B 0.9800 . ?
C79 H79C 0.9800 . ?
C44A H44D 0.9800 . ?
C44A H44E 0.9800 . ?
C44A H44F 0.9800 . ?
C41A H41D 0.9800 . ?
C41A H41E 0.9800 . ?
C41A H41F 0.9800 . ?
O36 H36 0.8400 . ?
O36 C80 1.372(11) . ?
O37 H37 0.8399 . ?
O37 C81 1.489(8) . ?
O35 H35 0.8759 . ?
O35 C82 1.293(18) . ?
C80 H80A 0.9800 . ?
C80 H80B 0.9800 . ?
C80 H80C 0.9800 . ?
C81 H81A 0.9800 . ?
C81 H81B 0.9800 . ?
C81 H81C 0.9801 . ?
C82 H82A 0.9803 . ?
C82 H82B 0.9802 . ?
C82 H82C 0.9798 . ?
O38 H38 0.8174 . ?
O38 C83 1.448(9) . ?
C83 H83A 0.9796 . ?
C83 H83B 0.9801 . ?
C83 H83C 0.9797 . ?
O39 H39 0.8400 . ?
O39 C84 1.459(17) . ?
C84 H84A 0.9800 . ?
C84 H84B 0.9800 . ?
C84 H84C 0.9800 . ?
C79A H79D 0.9800 . ?
C79A H79E 0.9800 . ?
C79A H79F 0.9800 . ?

loop_
_geom_torsion_atom_site_label_1
_geom_torsion_atom_site_label_2
_geom_torsion_atom_site_label_3
_geom_torsion_atom_site_label_4
_geom_torsion
_geom_torsion_site_symmetry_1
_geom_torsion_site_symmetry_2
_geom_torsion_site_symmetry_3
_geom_torsion_site_symmetry_4
_geom_torsion_publ_flag
Y1 O1 C9 C8 -138.4(4) . . . . ?
Y1 O1 C9 C10 42.7(6) . . . . ?
Y1 O4 C24 C15 179.9(3) . . . . ?
Y1 O4 C24 C23 1.6(5) . . . . ?
Y1 O5 C23 C22 172.5(4) . . . . ?
Y1 O5 C23 C24 -10.3(5) . . . . ?
Y1 O8 C30 C29 -169.8(3) . . . . ?
Y1 O8 C30 C31 11.1(6) . . . . ?
Y1 O9 N7 O10 4.3(4) . . . . ?
Y1 O9 N7 O11 -174.7(4) . . . . ?
Y1 O10 N7 O9 -4.2(4) . . . . ?
Y1 O10 N7 O11 174.8(4) . . . . ?
Y1 O12 N8 O13 1.3(4) . . . . ?
Y1 O12 N8 O14 -178.5(4) . . . . ?
Y1 O13 N8 O12 -1.2(4) . . . . ?
Y1 O13 N8 O14 178.6(4) . . . . ?
Y1 O16 C39 O15 -12.2(9) . . . . ?
Y1 O16 C39 C40 -170.4(6) . . . . ?
Y1 O16 C39 C40A 139.1(10) . . . . ?
Cu1 O1 C9 C8 25.2(6) . . . . ?
Cu1 O1 C9 C10 -153.8(4) . . . . ?
Cu1 O4 C24 C15 -5.6(7) . . . . ?
Cu1 O4 C24 C23 176.1(3) . . . . ?
Cu1 N2 C11 C8 -3.5(8) . . . . ?
Cu1 N3 C14 C15 9.8(8) . . . . ?
Cu2 O5 C23 C22 20.7(7) . . . . ?
Cu2 O5 C23 C24 -162.1(3) . . . . ?
Cu2 O8 C30 C29 22.3(6) . . . . ?
Cu2 O8 C30 C31 -156.7(3) . . . . ?
Cu2 O15 C39 O16 14.6(9) . . . . ?
Cu2 O15 C39 C40 172.3(6) . . . . ?
Cu2 O15 C39 C40A -139.0(8) . . . . ?
Cu2 N4 C25 C22 5.7(7) . . . . ?
Cu2 N5 C28 C29 -8.9(7) . . . . ?
O1 C9 C10 C5 -173.5(4) . . . . ?
O2 N2 C11 C8 -178.9(5) . . . . ?
O2 C12 C13 O3 52.6(7) . . . . ?
O3 N3 C14 C15 177.4(5) . . . . ?
O5 C23 C24 O4 5.4(6) . . . . ?
O5 C23 C24 C15 -172.9(4) . . . . ?
O6 N4 C25 C22 174.1(4) . . . . ?
O6 C26 C27 O7 53.1(6) . . . . ?
O7 N5 C28 C29 178.3(5) . . . . ?
O8 C30 C31 C32 -177.2(5) . . . . ?
N1 C5 C6 C7 177.5(5) . . . . ?
N1 C5 C10 C9 177.4(5) . . . . ?
N2 O2 C12 C13 -98.5(6) . . . . ?
N3 O3 C13 C12 57.0(6) . . . . ?
N3 C14 C15 C16 177.8(5) . . . . ?
N3 C14 C15 C24 0.3(8) . . . . ?
N4 O6 C26 C27 57.6(6) . . . . ?
N5 O7 C27 C26 -94.8(5) . . . . ?
N5 C28 C29 C30 -4.7(8) . . . . ?
N5 C28 C29 C34 176.5(5) . . . . ?
N6 C32 C33 C34 176.1(6) . . . . ?
C2 N1 C4 C3 -101.8(6) . . . . ?
C2 N1 C5 C6 6.0(8) . . . . ?
C2 N1 C5 C10 -175.1(5) . . . . ?
C4 N1 C2 C1 -97.5(7) . . . . ?
C4 N1 C5 C6 179.5(5) . . . . ?
C4 N1 C5 C10 -1.5(8) . . . . ?
C5 N1 C2 C1 76.4(8) . . . . ?
C5 N1 C4 C3 84.3(6) . . . . ?
C5 C6 C7 C8 2.7(9) . . . . ?
C6 C5 C10 C9 -3.7(8) . . . . ?
C6 C7 C8 C9 1.0(9) . . . . ?
C6 C7 C8 C11 -178.0(6) . . . . ?
C7 C8 C9 O1 175.0(5) . . . . ?
C7 C8 C9 C10 -6.1(8) . . . . ?
C7 C8 C11 N2 173.5(6) . . . . ?
C8 C9 C10 C5 7.6(8) . . . . ?
C9 C8 C11 N2 -5.4(9) . . . . ?
C10 C5 C6 C7 -1.5(8) . . . . ?
C11 C8 C9 O1 -6.1(8) . . . . ?
C11 C8 C9 C10 172.9(5) . . . . ?
C12 O2 N2 Cu1 26.6(6) . . . . ?
C12 O2 N2 C11 -158.0(5) . . . . ?
C13 O3 N3 Cu1 -84.4(4) . . . . ?
C13 O3 N3 C14 106.6(5) . . . . ?
C14 C15 C16 C17 0.0(7) . . . . ?
C14 C15 C16 C21 -179.1(5) . . . . ?
C14 C15 C24 O4 -2.6(7) . . . . ?
C14 C15 C24 C23 175.5(4) . . . . ?
C15 C16 C17 C18 -178.9(5) . . . . ?
C15 C16 C21 C20 -178.7(4) . . . . ?
C15 C16 C21 C22 2.7(7) . . . . ?
C16 C15 C24 O4 179.9(4) . . . . ?
C16 C15 C24 C23 -2.0(7) . . . . ?
C16 C17 C18 C19 -2.8(8) . . . . ?
C16 C21 C22 C23 -0.2(7) . . . . ?
C16 C21 C22 C25 174.3(4) . . . . ?
C17 C16 C21 C20 2.2(7) . . . . ?
C17 C16 C21 C22 -176.4(4) . . . . ?
C17 C18 C19 C20 2.9(9) . . . . ?
C18 C19 C20 C21 -0.4(8) . . . . ?
C19 C20 C21 C16 -2.2(7) . . . . ?
C19 C20 C21 C22 176.4(5) . . . . ?
C20 C21 C22 C23 -178.8(5) . . . . ?
C20 C21 C22 C25 -4.3(7) . . . . ?
C21 C16 C17 C18 0.2(7) . . . . ?
C21 C22 C23 O5 173.8(4) . . . . ?
C21 C22 C23 C24 -3.3(7) . . . . ?
C21 C22 C25 N4 172.8(5) . . . . ?
C22 C23 C24 O4 -177.2(4) . . . . ?
C22 C23 C24 C15 4.5(7) . . . . ?
C23 C22 C25 N4 -12.6(7) . . . . ?
C24 C15 C16 C17 177.5(5) . . . . ?
C24 C15 C16 C21 -1.6(7) . . . . ?
C25 C22 C23 O5 -0.8(7) . . . . ?
C25 C22 C23 C24 -177.8(4) . . . . ?
C26 O6 N4 Cu2 -87.8(4) . . . . ?
C26 O6 N4 C25 102.3(5) . . . . ?
C27 O7 N5 Cu2 18.2(6) . . . . ?
C27 O7 N5 C28 -169.3(4) . . . . ?
C28 C29 C30 O8 -2.5(8) . . . . ?
C28 C29 C30 C31 176.5(5) . . . . ?
C28 C29 C34 C33 -179.4(5) . . . . ?
C29 C30 C31 C32 3.7(7) . . . . ?
C30 C29 C34 C33 1.7(8) . . . . ?
C30 C31 C32 N6 -179.1(5) . . . . ?
C30 C31 C32 C33 0.3(8) . . . . ?
C31 C32 C33 C34 -3.4(9) . . . . ?
C32 N6 C35 C36 81.3(7) . . . . ?
C32 N6 C37 C38 84.8(8) . . . . ?
C32 C33 C34 C29 2.3(9) . . . . ?
C34 C29 C30 O8 176.3(4) . . . . ?
C34 C29 C30 C31 -4.7(7) . . . . ?
C35 N6 C32 C31 -2.9(8) . . . . ?
C35 N6 C32 C33 177.7(6) . . . . ?
C35 N6 C37 C38 -86.5(8) . . . . ?
C37 N6 C32 C31 -173.8(6) . . . . ?
C37 N6 C32 C33 6.8(9) . . . . ?
C37 N6 C35 C36 -107.1(7) . . . . ?
Y2 O17 C49 C48 -176.1(3) . . . . ?
Y2 O17 C49 C50 3.2(7) . . . . ?
Y2 O20 C64 C55 173.8(4) . . . . ?
Y2 O20 C64 C63 -8.0(6) . . . . ?
Y2 O21 C63 C62 177.9(4) . . . . ?
Y2 O21 C63 C64 1.2(6) . . . . ?
Y2 O24 C74 C69 -157.6(4) . . . . ?
Y2 O24 C74 C73 23.3(8) . . . . ?
Y2 O25 N15 O26 -2.2(5) . . . . ?
Y2 O25 N15 O27 177.6(5) . . . . ?
Y2 O26 N15 O25 2.2(5) . . . . ?
Y2 O26 N15 O27 -177.6(5) . . . . ?
Y2 O28 N17 O29 -12.6(12) . . . . ?
Y2 O28 N17 O30 166.0(6) . . . . ?
Y2 O31 N16 O32 7.9(5) . . . . ?
Y2 O31 N16 O33 -171.7(5) . . . . ?
Y2 O32 N16 O31 -8.1(5) . . . . ?
Y2 O32 N16 O33 171.5(5) . . . . ?
Cu3 O17 C49 C48 28.6(6) . . . . ?
Cu3 O17 C49 C50 -152.1(4) . . . . ?
Cu3 O20 C64 C55 3.8(7) . . . . ?
Cu3 O20 C64 C63 -178.0(3) . . . . ?
Cu3 N10 C51 C48 -10.1(7) . . . . ?
Cu3 N11 C54 C55 7.0(7) . . . . ?
Cu4 O21 C63 C62 -19.6(7) . . . . ?
Cu4 O21 C63 C64 163.7(3) . . . . ?
Cu4 O24 C74 C69 32.8(6) . . . . ?
Cu4 O24 C74 C73 -146.2(4) . . . . ?
Cu4 N12 C65 C62 16.0(8) . . . . ?
Cu4 N13 C68 C69 -7.6(8) . . . . ?
O17 C49 C50 C45 178.2(5) . . . . ?
O18 N10 C51 C48 178.3(5) . . . . ?
O18 C52 C53 O19 53.0(6) . . . . ?
O19 N11 C54 C55 170.8(4) . . . . ?
O21 C63 C64 O20 4.3(6) . . . . ?
O21 C63 C64 C55 -177.3(4) . . . . ?
O22 N12 C65 C62 175.3(5) . . . . ?
O22 C66 C67 O23 50.7(7) . . . . ?
O23 N13 C68 C69 178.2(5) . . . . ?
N9 C45 C46 C47 -178.7(6) . . . . ?
N9 C45 C50 C49 -179.2(6) . . . . ?
N10 O18 C52 C53 -94.2(5) . . . . ?
N11 O19 C53 C52 58.5(5) . . . . ?
N11 C54 C55 C56 178.6(5) . . . . ?
N11 C54 C55 C64 -6.5(8) . . . . ?
N12 O22 C66 C67 58.4(6) . . . . ?
N13 O23 C67 C66 -99.3(5) . . . . ?
N13 C68 C69 C70 166.4(5) . . . . ?
N13 C68 C69 C74 -16.6(9) . . . . ?
N14 C72 C73 C74 -175.5(6) . . . . ?
C42 N9 C43 C44 -108.6(17) . . . . ?
C42 N9 C43 C44A 89.8(12) . . . . ?
C42 N9 C45 C46 171.4(7) . . . . ?
C42 N9 C45 C50 -7.1(10) . . . . ?
C43 N9 C42 C41 104.8(14) . . . . ?
C43 N9 C42 C41A -85.3(11) . . . . ?
C43 N9 C45 C46 -16.6(10) . . . . ?
C43 N9 C45 C50 164.9(7) . . . . ?
C45 N9 C42 C41 -82.7(14) . . . . ?
C45 N9 C42 C41A 87.1(11) . . . . ?
C45 N9 C43 C44 79.0(19) . . . . ?
C45 N9 C43 C44A -82.6(12) . . . . ?
C45 C46 C47 C48 -1.8(9) . . . . ?
C46 C45 C50 C49 2.3(8) . . . . ?
C46 C47 C48 C49 1.6(8) . . . . ?
C46 C47 C48 C51 -179.6(5) . . . . ?
C47 C48 C49 O17 179.8(4) . . . . ?
C47 C48 C49 C50 0.5(7) . . . . ?
C47 C48 C51 N10 169.7(5) . . . . ?
C48 C49 C50 C45 -2.5(8) . . . . ?
C49 C48 C51 N10 -11.6(8) . . . . ?
C50 C45 C46 C47 -0.1(9) . . . . ?
C51 C48 C49 O17 1.2(8) . . . . ?
C51 C48 C49 C50 -178.1(5) . . . . ?
C52 O18 N10 Cu3 17.6(5) . . . . ?
C52 O18 N10 C51 -171.3(4) . . . . ?
C53 O19 N11 Cu3 -86.6(4) . . . . ?
C53 O19 N11 C54 107.3(4) . . . . ?
C54 C55 C56 C57 -6.3(7) . . . . ?
C54 C55 C56 C61 173.9(4) . . . . ?
C54 C55 C64 O20 1.2(8) . . . . ?
C54 C55 C64 C63 -177.0(4) . . . . ?
C55 C56 C57 C58 178.9(5) . . . . ?
C55 C56 C61 C60 -180.0(4) . . . . ?
C55 C56 C61 C62 0.6(7) . . . . ?
C56 C55 C64 O20 176.1(4) . . . . ?
C56 C55 C64 C63 -2.0(7) . . . . ?
C56 C57 C58 C59 1.0(8) . . . . ?
C56 C61 C62 C63 3.0(7) . . . . ?
C56 C61 C62 C65 -174.6(5) . . . . ?
C57 C56 C61 C60 0.2(7) . . . . ?
C57 C56 C61 C62 -179.3(4) . . . . ?
C57 C58 C59 C60 0.2(8) . . . . ?
C58 C59 C60 C61 -1.3(8) . . . . ?
C59 C60 C61 C56 1.0(8) . . . . ?
C59 C60 C61 C62 -179.5(5) . . . . ?
C60 C61 C62 C63 -176.4(5) . . . . ?
C60 C61 C62 C65 6.0(7) . . . . ?
C61 C56 C57 C58 -1.2(7) . . . . ?
C61 C62 C63 O21 177.3(4) . . . . ?
C61 C62 C63 C64 -6.3(7) . . . . ?
C61 C62 C65 N12 -176.1(5) . . . . ?
C62 C63 C64 O20 -172.4(5) . . . . ?
C62 C63 C64 C55 5.9(8) . . . . ?
C63 C62 C65 N12 6.3(8) . . . . ?
C64 C55 C56 C57 178.8(4) . . . . ?
C64 C55 C56 C61 -1.0(7) . . . . ?
C65 C62 C63 O21 -5.1(8) . . . . ?
C65 C62 C63 C64 171.4(5) . . . . ?
C66 O22 N12 Cu4 -79.4(5) . . . . ?
C66 O22 N12 C65 119.4(5) . . . . ?
C67 O23 N13 Cu4 26.2(6) . . . . ?
C67 O23 N13 C68 -159.7(5) . . . . ?
C68 C69 C70 C71 179.7(6) . . . . ?
C68 C69 C74 O24 2.2(8) . . . . ?
C68 C69 C74 C73 -178.8(5) . . . . ?
C69 C70 C71 C72 -0.2(9) . . . . ?
C70 C69 C74 O24 179.3(5) . . . . ?
C70 C69 C74 C73 -1.7(8) . . . . ?
C70 C71 C72 N14 176.3(7) . . . . ?
C70 C71 C72 C73 -2.7(9) . . . . ?
C71 C72 C73 C74 3.5(9) . . . . ?
C72 N14 C76 C75 -75.4(10) . . . . ?
C72 N14 C78 C77 -93.5(9) . . . . ?
C72 C73 C74 O24 177.7(5) . . . . ?
C72 C73 C74 C69 -1.3(9) . . . . ?
C74 C69 C70 C71 2.5(8) . . . . ?
C76 N14 C72 C71 -10.4(11) . . . . ?
C76 N14 C72 C73 168.6(7) . . . . ?
C76 N14 C78 C77 106.6(8) . . . . ?
C78 N14 C72 C71 -167.7(7) . . . . ?
C78 N14 C72 C73 11.3(11) . . . . ?
C78 N14 C76 C75 84.3(9) . . . . ?
